data_1564443
loop_
_publ_author_name
'Oloyede, Hammed Olawale'
'Woods, Joseph Anthony Orighomisan'
'G\"orls, Helmar'
'Plass, Winfried'
'Eseola, Abiodun Omokehinde'

_publ_section_title
;
 Coordination environment variations in multinuclear trigonal bipyramid
 Co(II) complexes bearing tetradentate sulfonamide N-donors and
 phenoxazinone synthase activities
;
_journal_name_full 'Inorganica Chimica Acta'
_journal_page_first 119664
_journal_paper_doi 10.1016/j.ica.2020.119664
_journal_volume 509
_journal_year 2020
_chemical_absolute_configuration unk
_chemical_formula_moiety 'C104 H174 Co2 N8 Na2 O16 S6, 1.4(C H4 O)'
_chemical_formula_sum 'C105.4 H179.6 Co2 N8 Na2 O17.4 S6'
_chemical_formula_weight 2193.58
_space_group_crystal_system monoclinic
_space_group_IT_number 4
_space_group_name_Hall 'P 2yb'
_space_group_name_H-M_alt 'P 1 21 1'
_atom_sites_solution_hydrogens mixed
_audit_creation_method SHELXL-2018/3
_cell_angle_alpha 90
_cell_angle_beta 109.367(1)
_cell_angle_gamma 90
_cell_formula_units_Z 2
_cell_length_a 14.7871(2)
_cell_length_b 26.5758(4)
_cell_length_c 16.0876(3)
_cell_measurement_reflns_used 42723
_cell_measurement_temperature 133(2)
_cell_measurement_theta_max 27.434
_cell_measurement_theta_min 1.622
_cell_volume 5964.35(17)
_computing_cell_refinement DENZO
_computing_data_collection COLLECT
_computing_data_reduction DENZO
_computing_molecular_graphics SHELXTL/PC
_computing_publication_material 'SHELXL-2018/3 (Sheldrick, 2018)'
_computing_structure_refinement 'SHELXL-2018/3 (Sheldrick, 2018)'
_computing_structure_solution 'SHELXS-97 (Sheldrick, 2008)'
_diffrn_ambient_temperature 133(2)
_diffrn_measured_fraction_theta_full 0.990
_diffrn_measured_fraction_theta_max 0.987
_diffrn_measurement_device_type Kappa-CCD
_diffrn_measurement_method 'phi + omega - scans'
_diffrn_radiation_type MoK\a
_diffrn_radiation_wavelength 0.71073
_diffrn_reflns_av_R_equivalents 0.0350
_diffrn_reflns_av_unetI/netI 0.0447
_diffrn_reflns_Laue_measured_fraction_full 0.990
_diffrn_reflns_Laue_measured_fraction_max 0.987
_diffrn_reflns_limit_h_max 19
_diffrn_reflns_limit_h_min -19
_diffrn_reflns_limit_k_max 34
_diffrn_reflns_limit_k_min -34
_diffrn_reflns_limit_l_max 20
_diffrn_reflns_limit_l_min -20
_diffrn_reflns_number 42723
_diffrn_reflns_point_group_measured_fraction_full 0.939
_diffrn_reflns_point_group_measured_fraction_max 0.924
_diffrn_reflns_theta_full 25.242
_diffrn_reflns_theta_max 27.434
_diffrn_reflns_theta_min 1.622
_exptl_absorpt_coefficient_mu 0.452
_exptl_absorpt_correction_T_max 0.7456
_exptl_absorpt_correction_T_min 0.6276
_exptl_absorpt_correction_type multi-scan
_exptl_absorpt_process_details
;
 SADABS 2016/2: Krause, L., Herbst-Irmer, R., Sheldrick G.M. & Stalke D.,
 J. Appl. Cryst. 48 (2015) 3-10
;
_exptl_crystal_colour pink
_exptl_crystal_density_diffrn 1.221
_exptl_crystal_density_method 'not measured'
_exptl_crystal_description prism
_exptl_crystal_F_000 2358
_exptl_crystal_size_max 0.134
_exptl_crystal_size_mid 0.122
_exptl_crystal_size_min 0.102
_refine_diff_density_max 0.484
_refine_diff_density_min -0.404
_refine_diff_density_rms 0.061
_refine_ls_abs_structure_details
;
 Refined as an inversion twin.
;
_refine_ls_abs_structure_Flack 0.477(16)
_refine_ls_extinction_coef .
_refine_ls_extinction_method none
_refine_ls_goodness_of_fit_ref 1.083
_refine_ls_hydrogen_treatment mixed
_refine_ls_matrix_type full
_refine_ls_number_parameters 1352
_refine_ls_number_reflns 25168
_refine_ls_number_restraints 73
_refine_ls_restrained_S_all 1.084
_refine_ls_R_factor_all 0.0569
_refine_ls_R_factor_gt 0.0478
_refine_ls_shift/su_max 0.019
_refine_ls_shift/su_mean 0.000
_refine_ls_structure_factor_coef Fsqd
_refine_ls_weighting_details 'w=1/[\s^2^(Fo^2^)+(0.0098P)^2^+8.9261P] where P=(Fo^2^+2Fc^2^)/3'
_refine_ls_weighting_scheme calc
_refine_ls_wR_factor_gt 0.0957
_refine_ls_wR_factor_ref 0.1014
_reflns_Friedel_coverage 0.833
_reflns_Friedel_fraction_full 0.886
_reflns_Friedel_fraction_max 0.859
_reflns_number_gt 22620
_reflns_number_total 25168
_reflns_threshold_expression 'I > 2\s(I)'
_cod_data_source_file 2.cif
_cod_data_source_block 2
_cod_original_cell_volume 5964.34(17)
_cod_original_sg_symbol_H-M 'P 21'
_cod_original_formula_sum 'C105.40 H179.60 Co2 N8 Na2 O17.40 S6'
_cod_database_code 1564443
_shelx_shelxl_version_number 2018/3
_shelx_space_group_comment
;
The symmetry employed for this shelxl refinement is uniquely defined
by the following loop, which should always be used as a source of
symmetry information in preference to the above space-group names.
They are only intended as comments.
;
_shelx_estimated_absorpt_t_min 0.942
_shelx_estimated_absorpt_t_max 0.955

loop_
_space_group_symop_operation_xyz
'x, y, z'
'-x, y+1/2, -z'

loop_
_atom_site_label
_atom_site_type_symbol
_atom_site_fract_x
_atom_site_fract_y
_atom_site_fract_z
_atom_site_U_iso_or_equiv
_atom_site_adp_type
_atom_site_occupancy
_atom_site_site_symmetry_order
_atom_site_calc_flag
_atom_site_refinement_flags_posn
_atom_site_refinement_flags_adp
_atom_site_refinement_flags_occupancy
_atom_site_disorder_assembly
_atom_site_disorder_group
Co1A Co 0.13676(4) 0.48146(2) 0.40552(4) 0.01591(13) Uani 1 1 d . . . . .
Na1A Na 0.36137(15) 0.57041(8) 0.33428(14) 0.0248(4) Uani 1 1 d . . . . .
S1A S 0.31794(9) 0.52956(5) 0.54090(8) 0.0202(2) Uani 1 1 d . . . . .
S2A S 0.10722(8) 0.56730(5) 0.25799(8) 0.0161(2) Uani 1 1 d . . . . .
S3A S 0.05136(9) 0.38172(5) 0.30637(8) 0.0195(2) Uani 1 1 d . . . . .
O1A O 0.3454(3) 0.53012(15) 0.4616(2) 0.0236(8) Uani 1 1 d . . . . .
O2A O 0.2918(3) 0.57768(15) 0.5692(3) 0.0347(10) Uani 1 1 d . . . . .
O3A O 0.1184(2) 0.52659(15) 0.2011(2) 0.0180(7) Uani 1 1 d . . . . .
O4A O 0.1912(2) 0.59993(14) 0.2867(2) 0.0217(8) Uani 1 1 d . . . . .
O5A O 0.0115(3) 0.40421(15) 0.2196(2) 0.0262(8) Uani 1 1 d . . . . .
O6A O 0.1483(3) 0.36330(15) 0.3226(3) 0.0255(8) Uani 1 1 d . . . . .
O7A O 0.2265(2) 0.45393(14) 0.3385(2) 0.0184(7) Uani 1 1 d . . . . .
N1A N 0.0373(3) 0.50515(18) 0.4772(3) 0.0207(9) Uani 1 1 d . . . . .
N2A N 0.2347(3) 0.49051(18) 0.5266(3) 0.0216(10) Uani 1 1 d . . . . .
N3A N 0.0784(3) 0.54351(16) 0.3354(3) 0.0179(9) Uani 1 1 d . . . . .
N4A N 0.0527(3) 0.41883(17) 0.3841(3) 0.0191(9) Uani 1 1 d . . . . .
C1A C 0.0977(4) 0.5192(2) 0.5676(3) 0.0270(12) Uani 1 1 d . . . . .
H1AA H 0.062034 0.513026 0.609001 0.032 Uiso 1 1 calc R U . . .
H1AB H 0.113302 0.555538 0.569614 0.032 Uiso 1 1 calc R U . . .
C2A C 0.1895(4) 0.4886(2) 0.5954(3) 0.0268(12) Uani 1 1 d . . . . .
H2AA H 0.234323 0.502132 0.651216 0.032 Uiso 1 1 calc R U . . .
H2AB H 0.175008 0.453220 0.605611 0.032 Uiso 1 1 calc R U . . .
C3A C 0.4188(3) 0.5059(2) 0.6299(3) 0.0172(10) Uani 1 1 d . . . . .
C4A C 0.4399(4) 0.4543(2) 0.6296(3) 0.0203(11) Uani 1 1 d . . . . .
C5A C 0.5084(4) 0.4333(2) 0.7033(4) 0.0260(12) Uani 1 1 d . . . . .
H5AA H 0.521013 0.398234 0.703488 0.031 Uiso 1 1 calc R U . . .
C6A C 0.5588(4) 0.4617(2) 0.7763(3) 0.0258(12) Uani 1 1 d . . . . .
C7A C 0.5428(4) 0.5134(2) 0.7719(4) 0.0286(13) Uani 1 1 d . . . . .
H7AA H 0.579680 0.533692 0.819849 0.034 Uiso 1 1 calc R U . . .
C8A C 0.4747(4) 0.5372(2) 0.7000(3) 0.0218(11) Uani 1 1 d . . . . .
C9A C 0.3966(4) 0.4186(2) 0.5519(3) 0.0234(11) Uani 1 1 d . . . . .
H9AA H 0.355617 0.438997 0.501174 0.028 Uiso 1 1 calc R U . . .
C10A C 0.3338(4) 0.3777(2) 0.5711(4) 0.0362(14) Uani 1 1 d . . . . .
H10A H 0.306854 0.356643 0.518650 0.054 Uiso 1 1 calc R U . . .
H10B H 0.281552 0.393351 0.586682 0.054 Uiso 1 1 calc R U . . .
H10C H 0.372524 0.356835 0.620230 0.054 Uiso 1 1 calc R U . . .
C11A C 0.4760(5) 0.3939(2) 0.5239(4) 0.0330(13) Uani 1 1 d . . . . .
H11A H 0.517908 0.420075 0.513858 0.049 Uiso 1 1 calc R U . . .
H11B H 0.446989 0.374787 0.469516 0.049 Uiso 1 1 calc R U . . .
H11C H 0.513605 0.371225 0.570593 0.049 Uiso 1 1 calc R U . . .
C12A C 0.6323(4) 0.4377(2) 0.8569(4) 0.0340(13) Uani 1 1 d . . . . .
H12A H 0.645452 0.461791 0.907255 0.041 Uiso 1 1 calc R U . . .
C13A C 0.5955(4) 0.3889(2) 0.8836(3) 0.0410(14) Uani 1 1 d . . . . .
H13A H 0.531184 0.394314 0.886700 0.061 Uiso 1 1 calc R U . . .
H13B H 0.638785 0.378153 0.941332 0.061 Uiso 1 1 calc R U . . .
H13C H 0.592898 0.362800 0.839772 0.061 Uiso 1 1 calc R U . . .
C14A C 0.7260(5) 0.4281(4) 0.8397(5) 0.062(2) Uani 1 1 d . . . . .
H14A H 0.773483 0.414487 0.892994 0.093 Uiso 1 1 calc R U . . .
H14B H 0.749738 0.459761 0.823482 0.093 Uiso 1 1 calc R U . . .
H14C H 0.715035 0.403860 0.791401 0.093 Uiso 1 1 calc R U . . .
C15A C 0.4667(4) 0.5944(2) 0.7024(4) 0.0307(13) Uani 1 1 d . . . . .
H15A H 0.436134 0.607673 0.641266 0.046 Uiso 0.633(14) 1 calc R U P A 1
H15B H 0.414374 0.603978 0.646971 0.046 Uiso 0.367(14) 1 calc R U P A 2
C16A C 0.5638(8) 0.6185(4) 0.7440(9) 0.052(3) Uani 0.633(14) 1 d . U P A 1
H16A H 0.556456 0.655103 0.744621 0.078 Uiso 0.633(14) 1 calc R U P A 1
H16B H 0.592327 0.606199 0.804560 0.078 Uiso 0.633(14) 1 calc R U P A 1
H16C H 0.605478 0.609706 0.709918 0.078 Uiso 0.633(14) 1 calc R U P A 1
C17A C 0.4017(9) 0.6073(4) 0.7607(7) 0.040(2) Uani 0.633(14) 1 d . U P A 1
H17A H 0.338357 0.591929 0.734392 0.061 Uiso 0.633(14) 1 calc R U P A 1
H17B H 0.431870 0.594120 0.820402 0.061 Uiso 0.633(14) 1 calc R U P A 1
H17C H 0.394662 0.643907 0.763342 0.061 Uiso 0.633(14) 1 calc R U P A 1
C16C C 0.5645(14) 0.6199(8) 0.6954(16) 0.052(3) Uani 0.367(14) 1 d . U P A 2
H16D H 0.580751 0.604179 0.647050 0.078 Uiso 0.367(14) 1 calc R U P A 2
H16E H 0.554359 0.656026 0.684128 0.078 Uiso 0.367(14) 1 calc R U P A 2
H16F H 0.617184 0.614691 0.750869 0.078 Uiso 0.367(14) 1 calc R U P A 2
C17C C 0.4426(17) 0.6166(9) 0.7714(14) 0.040(2) Uani 0.367(14) 1 d . U P A 2
H17D H 0.440117 0.653202 0.764303 0.061 Uiso 0.367(14) 1 calc R U P A 2
H17E H 0.379757 0.604177 0.770337 0.061 Uiso 0.367(14) 1 calc R U P A 2
H17F H 0.490995 0.607731 0.827837 0.061 Uiso 0.367(14) 1 calc R U P A 2
C18A C -0.0173(4) 0.5484(2) 0.4290(4) 0.0225(11) Uani 1 1 d . . . . .
H18A H -0.038556 0.569597 0.469603 0.027 Uiso 1 1 calc R U . . .
H18B H -0.075006 0.536321 0.381602 0.027 Uiso 1 1 calc R U . . .
C19A C 0.0446(4) 0.5794(2) 0.3891(3) 0.0220(11) Uani 1 1 d . . . . .
H19A H 0.006637 0.606781 0.351872 0.026 Uiso 1 1 calc R U . . .
H19B H 0.099504 0.594418 0.435964 0.026 Uiso 1 1 calc R U . . .
C20A C 0.0062(3) 0.6042(2) 0.1917(3) 0.0194(10) Uani 1 1 d . . . . .
C21A C 0.0084(4) 0.6579(2) 0.1907(4) 0.0214(11) Uani 1 1 d . . . . .
C22A C -0.0663(4) 0.6820(2) 0.1251(4) 0.0254(12) Uani 1 1 d . . . . .
H22A H -0.065216 0.717707 0.121742 0.030 Uiso 1 1 calc R U . . .
C23A C -0.1415(4) 0.6566(2) 0.0650(4) 0.0264(12) Uani 1 1 d . . . . .
C24A C -0.1451(4) 0.6049(2) 0.0742(4) 0.0241(11) Uani 1 1 d . . . . .
H24A H -0.198655 0.587205 0.035982 0.029 Uiso 1 1 calc R U . . .
C25A C -0.0739(4) 0.5774(2) 0.1367(3) 0.0202(10) Uani 1 1 d . . . . .
C26A C 0.0839(4) 0.6911(2) 0.2537(4) 0.0274(12) Uani 1 1 d . . . . .
H26A H 0.124832 0.669180 0.302202 0.033 Uiso 1 1 calc R U . . .
C27A C 0.0376(5) 0.7315(3) 0.2956(5) 0.0439(17) Uani 1 1 d . . . . .
H27A H 0.087441 0.748174 0.343647 0.066 Uiso 1 1 calc R U . . .
H27B H -0.008804 0.715519 0.318793 0.066 Uiso 1 1 calc R U . . .
H27C H 0.004765 0.756394 0.250834 0.066 Uiso 1 1 calc R U . . .
C28A C 0.1485(5) 0.7152(3) 0.2084(5) 0.0403(15) Uani 1 1 d . . . . .
H28A H 0.192399 0.738848 0.248972 0.060 Uiso 1 1 calc R U . . .
H28B H 0.109174 0.733312 0.155754 0.060 Uiso 1 1 calc R U . . .
H28C H 0.185636 0.689038 0.191317 0.060 Uiso 1 1 calc R U . . .
C29A C -0.2179(4) 0.6849(2) -0.0083(4) 0.0356(14) Uani 1 1 d . . . . .
H29A H -0.207369 0.721651 0.004388 0.043 Uiso 1 1 calc R U . . .
C30A C -0.2070(5) 0.6755(3) -0.0977(5) 0.062(2) Uani 1 1 d . . . . .
H30A H -0.256520 0.694169 -0.143028 0.093 Uiso 1 1 calc R U . . .
H30B H -0.213957 0.639434 -0.111150 0.093 Uiso 1 1 calc R U . . .
H30C H -0.143520 0.686781 -0.096552 0.093 Uiso 1 1 calc R U . . .
C31A C -0.3190(4) 0.6726(3) -0.0091(4) 0.0350(14) Uani 1 1 d . . . . .
H31A H -0.324967 0.681442 0.047999 0.052 Uiso 1 1 calc R U . . .
H31B H -0.331382 0.636597 -0.020112 0.052 Uiso 1 1 calc R U . . .
H31C H -0.365677 0.691999 -0.055762 0.052 Uiso 1 1 calc R U . . .
C32A C -0.0904(3) 0.5210(2) 0.1398(3) 0.0213(10) Uani 1 1 d . . . . .
H32A H -0.038357 0.506859 0.191499 0.026 Uiso 1 1 calc R U . . .
C33A C -0.1873(4) 0.5110(2) 0.1539(4) 0.0339(14) Uani 1 1 d . . . . .
H33A H -0.194323 0.474880 0.162289 0.051 Uiso 1 1 calc R U . . .
H33B H -0.239794 0.522537 0.102138 0.051 Uiso 1 1 calc R U . . .
H33C H -0.189278 0.529314 0.206143 0.051 Uiso 1 1 calc R U . . .
C34A C -0.0860(4) 0.4943(2) 0.0567(4) 0.0296(13) Uani 1 1 d . . . . .
H34A H -0.093043 0.457973 0.062749 0.044 Uiso 1 1 calc R U . . .
H34B H -0.024262 0.501348 0.049013 0.044 Uiso 1 1 calc R U . . .
H34C H -0.138065 0.506644 0.005357 0.044 Uiso 1 1 calc R U . . .
C35A C -0.0238(4) 0.4606(2) 0.4753(4) 0.0246(12) Uani 1 1 d . . . . .
H35A H -0.085620 0.471506 0.480856 0.030 Uiso 1 1 calc R U . . .
H35B H 0.008447 0.438143 0.525505 0.030 Uiso 1 1 calc R U . . .
C36A C -0.0417(4) 0.4326(2) 0.3894(3) 0.0228(11) Uani 1 1 d . . . . .
H36A H -0.080379 0.402067 0.388128 0.027 Uiso 1 1 calc R U . . .
H36B H -0.076774 0.454334 0.339044 0.027 Uiso 1 1 calc R U . . .
C37A C -0.0210(4) 0.3286(2) 0.3139(3) 0.0219(10) Uani 1 1 d . . . . .
C38A C -0.1163(4) 0.3228(2) 0.2552(4) 0.0277(11) Uani 1 1 d . . . . .
C39A C -0.1635(4) 0.2785(2) 0.2603(4) 0.0286(12) Uani 1 1 d . . . . .
H39A H -0.226469 0.273745 0.219934 0.034 Uiso 1 1 calc R U . . .
C40A C -0.1244(4) 0.2410(2) 0.3207(4) 0.0284(11) Uani 1 1 d . . . . .
C41A C -0.0330(4) 0.2495(2) 0.3810(4) 0.0278(11) Uani 1 1 d . . . . .
H41A H -0.005765 0.224710 0.424646 0.033 Uiso 1 1 calc R U . . .
C42A C 0.0204(4) 0.2928(2) 0.3803(4) 0.0237(11) Uani 1 1 d . . . . .
C43A C -0.1714(4) 0.3618(2) 0.1878(4) 0.0405(16) Uani 1 1 d . . . . .
H43A H -0.136619 0.394435 0.205015 0.061 Uiso 0.49(2) 1 calc R U P B 1
H43B H -0.143306 0.395676 0.207964 0.061 Uiso 0.51(2) 1 calc R U P B 2
C44A C -0.2769(11) 0.3685(6) 0.2022(13) 0.035(2) Uani 0.49(2) 1 d . U P B 1
H44A H -0.267038 0.374460 0.264681 0.052 Uiso 0.49(2) 1 calc R U P B 1
H44B H -0.310990 0.397148 0.167390 0.052 Uiso 0.49(2) 1 calc R U P B 1
H44C H -0.314887 0.337823 0.182932 0.052 Uiso 0.49(2) 1 calc R U P B 1
C45A C -0.1799(13) 0.3532(7) 0.1007(11) 0.033(2) Uani 0.49(2) 1 d . U P B 1
H45A H -0.216448 0.380627 0.064072 0.050 Uiso 0.49(2) 1 calc R U P B 1
H45B H -0.115898 0.351641 0.095174 0.050 Uiso 0.49(2) 1 calc R U P B 1
H45C H -0.213238 0.321238 0.081262 0.050 Uiso 0.49(2) 1 calc R U P B 1
C44C C -0.2755(10) 0.3646(6) 0.1685(11) 0.035(2) Uani 0.51(2) 1 d . U P B 2
H44D H -0.302252 0.390967 0.124560 0.052 Uiso 0.51(2) 1 calc R U P B 2
H44E H -0.304687 0.332209 0.145481 0.052 Uiso 0.51(2) 1 calc R U P B 2
H44F H -0.289127 0.372672 0.222649 0.052 Uiso 0.51(2) 1 calc R U P B 2
C45C C -0.1519(12) 0.3477(6) 0.0922(10) 0.033(2) Uani 0.51(2) 1 d . U P B 2
H45D H -0.082839 0.345496 0.102893 0.050 Uiso 0.51(2) 1 calc R U P B 2
H45E H -0.182088 0.315348 0.069766 0.050 Uiso 0.51(2) 1 calc R U P B 2
H45F H -0.179690 0.374077 0.048613 0.050 Uiso 0.51(2) 1 calc R U P B 2
C46A C -0.1824(4) 0.1945(2) 0.3243(4) 0.0353(13) Uani 1 1 d . . . . .
H46A H -0.229614 0.189317 0.263873 0.042 Uiso 1 1 calc R U . . .
C47A C -0.2400(6) 0.2043(3) 0.3864(6) 0.063(2) Uani 1 1 d . . . . .
H47A H -0.277900 0.235083 0.368188 0.094 Uiso 1 1 calc R U . . .
H47B H -0.195961 0.208204 0.446787 0.094 Uiso 1 1 calc R U . . .
H47C H -0.283053 0.175827 0.383754 0.094 Uiso 1 1 calc R U . . .
C48A C -0.1237(5) 0.1470(2) 0.3488(5) 0.0492(16) Uani 1 1 d . . . . .
H48A H -0.166631 0.117907 0.340221 0.074 Uiso 1 1 calc R U . . .
H48B H -0.082828 0.148748 0.410698 0.074 Uiso 1 1 calc R U . . .
H48C H -0.083567 0.143412 0.311390 0.074 Uiso 1 1 calc R U . . .
C49A C 0.1180(4) 0.2978(2) 0.4521(4) 0.0276(12) Uani 1 1 d . . . . .
H49A H 0.141100 0.332994 0.450284 0.033 Uiso 1 1 calc R U . . .
C50A C 0.1901(4) 0.2620(2) 0.4329(4) 0.0342(13) Uani 1 1 d . . . . .
H50A H 0.253305 0.266499 0.477739 0.051 Uiso 1 1 calc R U . . .
H50B H 0.194235 0.269575 0.374611 0.051 Uiso 1 1 calc R U . . .
H50C H 0.168946 0.227170 0.434042 0.051 Uiso 1 1 calc R U . . .
C51A C 0.1121(5) 0.2886(3) 0.5441(4) 0.0383(14) Uani 1 1 d . . . . .
H51A H 0.175135 0.294566 0.588408 0.057 Uiso 1 1 calc R U . . .
H51B H 0.092424 0.253801 0.548483 0.057 Uiso 1 1 calc R U . . .
H51C H 0.065140 0.311660 0.554308 0.057 Uiso 1 1 calc R U . . .
Co1B Co 0.37151(4) 0.52628(2) 0.09407(4) 0.01564(13) Uani 1 1 d . . . . .
Na1B Na 0.14278(15) 0.44082(8) 0.17196(13) 0.0225(4) Uani 1 1 d . . . . .
S1B S 0.40289(8) 0.44331(5) 0.24670(8) 0.0159(2) Uani 1 1 d . . . . .
S2B S 0.18230(8) 0.47863(5) -0.03055(7) 0.0182(2) Uani 1 1 d . . . . .
S3B S 0.46418(9) 0.62768(5) 0.18396(8) 0.0203(2) Uani 1 1 d . . . . .
O1B O 0.3919(2) 0.48473(14) 0.3019(2) 0.0179(7) Uani 1 1 d . . . . .
O2B O 0.3199(2) 0.41050(14) 0.2205(2) 0.0200(7) Uani 1 1 d . . . . .
O3B O 0.2004(3) 0.42581(15) -0.0430(2) 0.0273(8) Uani 1 1 d . . . . .
O4B O 0.1549(2) 0.48768(14) 0.0470(2) 0.0213(7) Uani 1 1 d . . . . .
O5B O 0.3680(3) 0.64796(14) 0.1716(3) 0.0238(8) Uani 1 1 d . . . . .
O6B O 0.5087(3) 0.60741(15) 0.2718(2) 0.0269(8) Uani 1 1 d . . . . .
O7B O 0.2863(2) 0.55752(14) 0.1635(2) 0.0207(8) Uani 1 1 d . . . . .
N1B N 0.4655(3) 0.49923(17) 0.0192(3) 0.0193(9) Uani 1 1 d . . . . .
N2B N 0.4300(3) 0.46588(16) 0.1674(3) 0.0175(9) Uani 1 1 d . . . . .
N3B N 0.2704(3) 0.51397(18) -0.0235(3) 0.0195(9) Uani 1 1 d . . . . .
N4B N 0.4561(3) 0.58876(16) 0.1081(3) 0.0187(9) Uani 1 1 d . . . . .
C1B C 0.5247(4) 0.4577(2) 0.0722(3) 0.0212(11) Uani 1 1 d . . . . .
H1BA H 0.582500 0.471720 0.117029 0.025 Uiso 1 1 calc R U . . .
H1BB H 0.545653 0.434910 0.033437 0.025 Uiso 1 1 calc R U . . .
C2B C 0.4651(4) 0.4289(2) 0.1169(3) 0.0221(11) Uani 1 1 d . . . . .
H2BA H 0.410568 0.412020 0.072441 0.027 Uiso 1 1 calc R U . . .
H2BB H 0.504707 0.402923 0.156796 0.027 Uiso 1 1 calc R U . . .
C3B C 0.5054(3) 0.40723(19) 0.3124(3) 0.0162(9) Uani 1 1 d . . . . .
C4B C 0.5866(3) 0.4345(2) 0.3642(3) 0.0191(10) Uani 1 1 d . . . . .
C5B C 0.6602(4) 0.4084(2) 0.4261(3) 0.0223(11) Uani 1 1 d . . . . .
H5BA H 0.714438 0.426634 0.461823 0.027 Uiso 1 1 calc R U . . .
C6B C 0.6575(4) 0.3567(2) 0.4377(3) 0.0222(11) Uani 1 1 d . . . . .
C7B C 0.5814(4) 0.3307(2) 0.3802(4) 0.0241(11) Uani 1 1 d . . . . .
H7BA H 0.580843 0.295080 0.384293 0.029 Uiso 1 1 calc R U . . .
C8B C 0.5044(4) 0.3546(2) 0.3157(3) 0.0192(10) Uani 1 1 d . . . . .
C9B C 0.6011(4) 0.4914(2) 0.3582(4) 0.0233(11) Uani 1 1 d . . . . .
H9BA H 0.547411 0.504465 0.306746 0.028 Uiso 1 1 calc R U . . .
C10B C 0.5975(5) 0.5188(2) 0.4405(4) 0.0377(15) Uani 1 1 d . . . . .
H10D H 0.602461 0.555105 0.432741 0.057 Uiso 1 1 calc R U . . .
H10E H 0.650992 0.507540 0.491697 0.057 Uiso 1 1 calc R U . . .
H10F H 0.536765 0.511184 0.449945 0.057 Uiso 1 1 calc R U . . .
C11B C 0.6956(4) 0.5022(3) 0.3412(5) 0.0406(16) Uani 1 1 d . . . . .
H11D H 0.701125 0.538443 0.332498 0.061 Uiso 1 1 calc R U . . .
H11E H 0.696228 0.484113 0.288316 0.061 Uiso 1 1 calc R U . . .
H11F H 0.749632 0.491023 0.391891 0.061 Uiso 1 1 calc R U . . .
C12B C 0.7359(4) 0.3290(2) 0.5085(4) 0.0265(12) Uani 1 1 d . . . . .
H12B H 0.719848 0.292303 0.503608 0.032 Uiso 1 1 calc R U . . .
C13B C 0.7405(4) 0.3469(3) 0.6006(4) 0.0415(15) Uani 1 1 d . . . . .
H13D H 0.792141 0.329109 0.645375 0.062 Uiso 1 1 calc R U . . .
H13E H 0.679294 0.339898 0.609469 0.062 Uiso 1 1 calc R U . . .
H13F H 0.753090 0.383192 0.605780 0.062 Uiso 1 1 calc R U . . .
C14B C 0.8340(4) 0.3356(2) 0.4959(4) 0.0311(13) Uani 1 1 d . . . . .
H14D H 0.882030 0.315166 0.539531 0.047 Uiso 1 1 calc R U . . .
H14E H 0.852892 0.371099 0.503826 0.047 Uiso 1 1 calc R U . . .
H14F H 0.829616 0.324758 0.436499 0.047 Uiso 1 1 calc R U . . .
C15B C 0.4282(4) 0.3202(2) 0.2539(4) 0.0248(11) Uani 1 1 d . . . . .
H15C H 0.386798 0.341139 0.204164 0.030 Uiso 1 1 calc R U . . .
C16B C 0.4746(5) 0.2786(3) 0.2148(5) 0.0398(16) Uani 1 1 d . . . . .
H16G H 0.424280 0.258328 0.173280 0.060 Uiso 1 1 calc R U . . .
H16H H 0.514345 0.257096 0.262310 0.060 Uiso 1 1 calc R U . . .
H16I H 0.514554 0.294034 0.183811 0.060 Uiso 1 1 calc R U . . .
C17B C 0.3643(5) 0.2968(3) 0.3019(5) 0.0392(15) Uani 1 1 d . . . . .
H17G H 0.334911 0.323631 0.326115 0.059 Uiso 1 1 calc R U . . .
H17H H 0.403191 0.275275 0.349901 0.059 Uiso 1 1 calc R U . . .
H17I H 0.313864 0.276608 0.260298 0.059 Uiso 1 1 calc R U . . .
C18B C 0.4025(3) 0.4803(2) -0.0677(3) 0.0224(10) Uani 1 1 d . . . . .
H18C H 0.388505 0.444196 -0.062857 0.027 Uiso 1 1 calc R U . . .
H18D H 0.435625 0.483756 -0.111709 0.027 Uiso 1 1 calc R U . . .
C19B C 0.3092(4) 0.5101(2) -0.0976(3) 0.0243(11) Uani 1 1 d . . . . .
H19C H 0.320996 0.544155 -0.116616 0.029 Uiso 1 1 calc R U . . .
H19D H 0.262041 0.492989 -0.148265 0.029 Uiso 1 1 calc R U . . .
C20B C 0.0834(4) 0.4999(2) -0.1249(3) 0.0223(11) Uani 1 1 d . . . . .
C21B C 0.0292(4) 0.4670(2) -0.1930(4) 0.0270(12) Uani 1 1 d . . . . .
C22B C -0.0464(4) 0.4879(3) -0.2604(4) 0.0388(15) Uani 1 1 d . . . . .
H22B H -0.083009 0.466282 -0.306213 0.047 Uiso 1 1 calc R U . . .
C23B C -0.0712(5) 0.5372(3) -0.2648(4) 0.0474(18) Uani 1 1 d . . . . .
C24B C -0.0172(4) 0.5693(3) -0.1980(4) 0.0373(14) Uani 1 1 d . . . . .
H24B H -0.033129 0.604067 -0.200887 0.045 Uiso 1 1 calc R U . . .
C25B C 0.0598(4) 0.5516(2) -0.1270(4) 0.0260(12) Uani 1 1 d . . . . .
C26B C 0.0435(4) 0.4102(2) -0.1984(4) 0.0306(13) Uani 1 1 d . . . . .
H26B H 0.110960 0.402499 -0.161113 0.037 Uiso 1 1 calc R U . . .
C27B C -0.0223(5) 0.3821(2) -0.1583(4) 0.0459(15) Uani 1 1 d . . . . .
H27D H -0.011378 0.345837 -0.160188 0.069 Uiso 1 1 calc R U . . .
H27E H -0.089285 0.389760 -0.192115 0.069 Uiso 1 1 calc R U . . .
H27F H -0.008465 0.392788 -0.097060 0.069 Uiso 1 1 calc R U . . .
C28B C 0.0298(5) 0.3903(3) -0.2915(4) 0.0456(16) Uani 1 1 d . . . . .
H28D H 0.067847 0.410646 -0.318470 0.068 Uiso 1 1 calc R U . . .
H28E H -0.038127 0.392442 -0.327395 0.068 Uiso 1 1 calc R U . . .
H28F H 0.050837 0.355175 -0.287866 0.068 Uiso 1 1 calc R U . . .
C29B C -0.1597(6) 0.5561(3) -0.3401(5) 0.066(2) Uani 1 1 d . . . . .
H29C H -0.159586 0.535641 -0.392201 0.099 Uiso 0.742(12) 1 calc R U P C 1
H29D H -0.181129 0.521232 -0.360736 0.099 Uiso 0.258(12) 1 calc R U P C 2
C30B C -0.2524(7) 0.5380(4) -0.3207(6) 0.052(2) Uani 0.742(12) 1 d . U P C 1
H30D H -0.245223 0.502521 -0.303043 0.078 Uiso 0.742(12) 1 calc R U P C 1
H30E H -0.261034 0.558320 -0.273061 0.078 Uiso 0.742(12) 1 calc R U P C 1
H30F H -0.308447 0.541874 -0.373925 0.078 Uiso 0.742(12) 1 calc R U P C 1
C31B C -0.1541(10) 0.6077(5) -0.3675(9) 0.088(4) Uani 0.742(12) 1 d . U P C 1
H31D H -0.213161 0.616364 -0.415275 0.132 Uiso 0.742(12) 1 calc R U P C 1
H31E H -0.146193 0.630358 -0.317474 0.132 Uiso 0.742(12) 1 calc R U P C 1
H31F H -0.099193 0.611345 -0.388283 0.132 Uiso 0.742(12) 1 calc R U P C 1
C30D C -0.236(2) 0.5654(14) -0.322(2) 0.052(2) Uani 0.258(12) 1 d . U P C 2
H30G H -0.228001 0.552796 -0.262321 0.078 Uiso 0.258(12) 1 calc R U P C 2
H30H H -0.246815 0.601788 -0.323546 0.078 Uiso 0.258(12) 1 calc R U P C 2
H30I H -0.290523 0.548686 -0.364505 0.078 Uiso 0.258(12) 1 calc R U P C 2
C31D C -0.150(3) 0.5674(16) -0.408(3) 0.088(4) Uani 0.258(12) 1 d . U P C 2
H31G H -0.086539 0.556624 -0.407505 0.132 Uiso 0.258(12) 1 calc R U P C 2
H31H H -0.199532 0.550826 -0.456204 0.132 Uiso 0.258(12) 1 calc R U P C 2
H31I H -0.155825 0.603929 -0.415245 0.132 Uiso 0.258(12) 1 calc R U P C 2
C32B C 0.1117(4) 0.5908(2) -0.0583(4) 0.0301(13) Uani 1 1 d . . . . .
H32B H 0.159306 0.572706 -0.008174 0.036 Uiso 1 1 calc R U . . .
C33B C 0.0432(5) 0.6186(3) -0.0223(5) 0.0467(17) Uani 1 1 d . . . . .
H33D H 0.079405 0.641616 0.024454 0.070 Uiso 1 1 calc R U . . .
H33E H 0.008356 0.594343 0.001614 0.070 Uiso 1 1 calc R U . . .
H33F H -0.002598 0.637859 -0.069827 0.070 Uiso 1 1 calc R U . . .
C34B C 0.1669(5) 0.6278(3) -0.0972(5) 0.0491(17) Uani 1 1 d . . . . .
H34D H 0.209420 0.609013 -0.121476 0.074 Uiso 1 1 calc R U . . .
H34E H 0.205127 0.650475 -0.050741 0.074 Uiso 1 1 calc R U . . .
H34F H 0.121373 0.647529 -0.144072 0.074 Uiso 1 1 calc R U . . .
C35B C 0.5237(4) 0.5430(2) 0.0132(4) 0.0228(11) Uani 1 1 d . . . . .
H35C H 0.487803 0.563915 -0.038147 0.027 Uiso 1 1 calc R U . . .
H35D H 0.583538 0.531538 0.004332 0.027 Uiso 1 1 calc R U . . .
C36B C 0.5482(4) 0.5745(2) 0.0972(4) 0.0251(11) Uani 1 1 d . . . . .
H36C H 0.587659 0.554721 0.148500 0.030 Uiso 1 1 calc R U . . .
H36D H 0.584535 0.604957 0.091910 0.030 Uiso 1 1 calc R U . . .
C37B C 0.5338(4) 0.6804(2) 0.1668(3) 0.0225(10) Uani 1 1 d . . . . .
C38B C 0.4880(4) 0.7134(2) 0.0979(3) 0.0253(11) Uani 1 1 d . . . . .
C39B C 0.5355(4) 0.7578(2) 0.0889(4) 0.0331(13) Uani 1 1 d . . . . .
H39B H 0.503910 0.780824 0.043424 0.040 Uiso 1 1 calc R U . . .
C40B C 0.6265(5) 0.7688(2) 0.1440(4) 0.0377(14) Uani 1 1 d . . . . .
C41B C 0.6723(4) 0.7338(2) 0.2088(4) 0.0347(14) Uani 1 1 d . . . . .
H41B H 0.735874 0.740741 0.245913 0.042 Uiso 1 1 calc R U . . .
C42B C 0.6294(4) 0.6889(2) 0.2218(3) 0.0276(12) Uani 1 1 d . . . . .
C43B C 0.3895(4) 0.7051(2) 0.0272(4) 0.0302(12) Uani 1 1 d . . . . .
H43C H 0.367830 0.670358 0.035039 0.036 Uiso 1 1 calc R U . . .
C44B C 0.3155(5) 0.7421(3) 0.0395(5) 0.0490(18) Uani 1 1 d . . . . .
H44G H 0.309641 0.737206 0.097918 0.074 Uiso 1 1 calc R U . . .
H44H H 0.253268 0.736069 -0.005881 0.074 Uiso 1 1 calc R U . . .
H44I H 0.336234 0.776643 0.034474 0.074 Uiso 1 1 calc R U . . .
C45B C 0.3961(5) 0.7085(3) -0.0656(4) 0.0512(19) Uani 1 1 d . . . . .
H45G H 0.443362 0.684128 -0.071485 0.077 Uiso 1 1 calc R U . . .
H45H H 0.415870 0.742535 -0.075653 0.077 Uiso 1 1 calc R U . . .
H45I H 0.333350 0.701010 -0.109151 0.077 Uiso 1 1 calc R U . . .
C46B C 0.6765(5) 0.8172(3) 0.1309(4) 0.0512(19) Uani 1 1 d . . . . .
H46C H 0.627009 0.835464 0.082436 0.077 Uiso 0.675(14) 1 calc R U P D 1
H46D H 0.742991 0.803201 0.148842 0.077 Uiso 0.325(14) 1 calc R U P D 2
C47B C 0.700(2) 0.8510(8) 0.204(2) 0.035(6) Uani 0.675(14) 1 d . . P D 1
H47D H 0.644232 0.855222 0.223136 0.053 Uiso 0.675(14) 1 calc R U P D 1
H47E H 0.753678 0.837369 0.252202 0.053 Uiso 0.675(14) 1 calc R U P D 1
H47F H 0.718098 0.883716 0.185842 0.053 Uiso 0.675(14) 1 calc R U P D 1
C48B C 0.7520(10) 0.8085(4) 0.0977(10) 0.060(4) Uani 0.675(14) 1 d . . P D 1
H48D H 0.730633 0.785054 0.047974 0.090 Uiso 0.675(14) 1 calc R U P D 1
H48E H 0.771139 0.840396 0.077755 0.090 Uiso 0.675(14) 1 calc R U P D 1
H48F H 0.806720 0.794049 0.144115 0.090 Uiso 0.675(14) 1 calc R U P D 1
C47D C 0.694(4) 0.854(2) 0.213(5) 0.042(13) Uani 0.325(14) 1 d . . P D 2
H47G H 0.697857 0.834110 0.265964 0.064 Uiso 0.325(14) 1 calc R U P D 2
H47H H 0.753304 0.872757 0.223640 0.064 Uiso 0.325(14) 1 calc R U P D 2
H47I H 0.639863 0.877648 0.201451 0.064 Uiso 0.325(14) 1 calc R U P D 2
C48D C 0.6647(14) 0.8249(6) 0.0376(12) 0.038(5) Uani 0.325(14) 1 d . . P D 2
H48G H 0.697210 0.856006 0.030902 0.057 Uiso 0.325(14) 1 calc R U P D 2
H48H H 0.692711 0.796386 0.016099 0.057 Uiso 0.325(14) 1 calc R U P D 2
H48I H 0.596322 0.827416 0.003501 0.057 Uiso 0.325(14) 1 calc R U P D 2
C49B C 0.6900(4) 0.6523(2) 0.2919(4) 0.0315(12) Uani 1 1 d . . . . .
H49B H 0.658745 0.618516 0.279520 0.038 Uiso 1 1 calc R U . . .
C50B C 0.6905(5) 0.6687(3) 0.3826(4) 0.0487(17) Uani 1 1 d . . . . .
H50D H 0.725882 0.643996 0.426656 0.073 Uiso 1 1 calc R U . . .
H50E H 0.624450 0.671013 0.382807 0.073 Uiso 1 1 calc R U . . .
H50F H 0.721570 0.701655 0.396894 0.073 Uiso 1 1 calc R U . . .
C51B C 0.7921(5) 0.6468(3) 0.2892(6) 0.057(2) Uani 1 1 d . . . . .
H51D H 0.824055 0.618637 0.326852 0.085 Uiso 1 1 calc R U . . .
H51E H 0.827970 0.677882 0.310569 0.085 Uiso 1 1 calc R U . . .
H51F H 0.789608 0.640373 0.228523 0.085 Uiso 1 1 calc R U . . .
O2M O 0.1182(3) 0.37492(14) 0.0730(3) 0.0334(9) Uani 1 1 d . . . . .
H2MD H 0.095541 0.383911 0.012399 0.040 Uiso 1 1 calc R U . . .
C2M C 0.1327(6) 0.3227(2) 0.0914(5) 0.0545(18) Uani 1 1 d . . . . .
H2MA H 0.101245 0.303362 0.037728 0.082 Uiso 1 1 calc R U . . .
H2MB H 0.105427 0.313323 0.137042 0.082 Uiso 1 1 calc R U . . .
H2MC H 0.201598 0.315381 0.112233 0.082 Uiso 1 1 calc R U . . .
O1M O 0.4061(3) 0.64582(16) 0.4090(3) 0.0421(11) Uani 1 1 d . . . . .
H1MD H 0.464045 0.661220 0.409067 0.051 Uiso 1 1 calc R U . . .
C1M C 0.3520(6) 0.6698(3) 0.4540(5) 0.0584(19) Uani 1 1 d . . . . .
H1MA H 0.394549 0.689713 0.502552 0.088 Uiso 1 1 calc R U . . .
H1MB H 0.318945 0.644437 0.477665 0.088 Uiso 1 1 calc R U . . .
H1MC H 0.304702 0.691929 0.413424 0.088 Uiso 1 1 calc R U . . .
O1MA O 0.4083(4) 0.72689(16) 0.3025(3) 0.0534(12) Uani 1 1 d . . . . .
H1M1 H 0.400530 0.711388 0.255093 0.080 Uiso 1 1 d R U . . .
C1MA C 0.4664(7) 0.7695(3) 0.3058(6) 0.070(2) Uani 1 1 d . . . . .
H1M2 H 0.493335 0.780891 0.367006 0.106 Uiso 1 1 d R U . . .
H1M3 H 0.427918 0.796595 0.269575 0.106 Uiso 1 1 d R U . . .
H1M4 H 0.518573 0.760625 0.283617 0.106 Uiso 1 1 d R U . . .
O1MB O 0.5835(12) 0.6299(6) 0.5434(11) 0.093(5) Uani 0.4 1 d . . P . .
H1M5 H 0.548339 0.615862 0.568168 0.140 Uiso 0.4 1 d R U P . .
C1MB C 0.6003(15) 0.6827(7) 0.5734(13) 0.085(7) Uani 0.4 1 d . . P . .
H1M6 H 0.555638 0.692174 0.604095 0.127 Uiso 0.4 1 d R U P . .
H1M7 H 0.591330 0.705030 0.522852 0.127 Uiso 0.4 1 d R U P . .
H1M8 H 0.666260 0.685589 0.613826 0.127 Uiso 0.4 1 d R U P . .
H1OA H 0.228532 0.421854 0.339618 0.025(16) Uiso 1 1 d R . . . .
H2OA H 0.283732 0.466054 0.340718 0.030 Uiso 1 1 d R U . . .
H1OB H 0.223032 0.547854 0.148018 0.030 Uiso 1 1 d R U . . .
H2OB H 0.278932 0.591654 0.157618 0.07(3) Uiso 1 1 d R . . . .

loop_
_atom_site_aniso_label
_atom_site_aniso_U_11
_atom_site_aniso_U_22
_atom_site_aniso_U_33
_atom_site_aniso_U_23
_atom_site_aniso_U_13
_atom_site_aniso_U_12
Co1A 0.0137(3) 0.0167(3) 0.0162(3) 0.0001(3) 0.0035(2) 0.0003(3)
Na1A 0.0262(11) 0.0210(11) 0.0244(11) 0.0000(9) 0.0046(8) 0.0006(9)
S1A 0.0185(6) 0.0200(6) 0.0181(5) -0.0010(5) 0.0006(4) 0.0034(5)
S2A 0.0139(5) 0.0146(6) 0.0192(6) 0.0002(4) 0.0045(4) 0.0010(4)
S3A 0.0184(6) 0.0157(6) 0.0237(6) 0.0007(5) 0.0061(4) -0.0030(5)
O1A 0.0260(18) 0.0236(19) 0.0171(16) 0.0034(14) 0.0016(13) -0.0067(15)
O2A 0.030(2) 0.023(2) 0.042(2) -0.0113(17) -0.0009(17) 0.0035(16)
O3A 0.0176(16) 0.0167(17) 0.0206(16) -0.0002(15) 0.0076(13) 0.0000(15)
O4A 0.0145(17) 0.0204(19) 0.0282(19) -0.0030(15) 0.0045(14) -0.0029(14)
O5A 0.030(2) 0.0253(19) 0.0225(18) 0.0053(15) 0.0080(15) -0.0024(16)
O6A 0.0195(18) 0.0215(19) 0.037(2) 0.0007(16) 0.0117(16) -0.0001(15)
O7A 0.0142(16) 0.0177(19) 0.0243(18) -0.0010(14) 0.0079(14) -0.0005(13)
N1A 0.019(2) 0.025(2) 0.017(2) -0.0009(17) 0.0055(17) -0.0001(18)
N2A 0.016(2) 0.031(3) 0.016(2) -0.0003(17) 0.0026(16) 0.0023(18)
N3A 0.019(2) 0.018(2) 0.018(2) 0.0006(16) 0.0078(16) 0.0020(16)
N4A 0.0137(19) 0.020(2) 0.023(2) 0.0002(17) 0.0057(16) 0.0013(16)
C1A 0.027(3) 0.036(3) 0.020(2) -0.003(2) 0.011(2) 0.003(2)
C2A 0.023(3) 0.036(3) 0.018(2) -0.001(2) 0.0027(19) 0.002(2)
C3A 0.014(2) 0.022(3) 0.015(2) 0.0001(19) 0.0033(18) 0.0019(19)
C4A 0.015(2) 0.028(3) 0.020(2) 0.000(2) 0.0067(19) 0.003(2)
C5A 0.026(3) 0.028(3) 0.023(3) 0.000(2) 0.007(2) 0.008(2)
C6A 0.021(3) 0.036(3) 0.018(2) -0.001(2) 0.0041(19) 0.009(2)
C7A 0.022(3) 0.042(4) 0.021(2) -0.003(2) 0.006(2) 0.003(2)
C8A 0.021(2) 0.026(3) 0.020(2) -0.001(2) 0.0080(19) 0.000(2)
C9A 0.025(3) 0.024(3) 0.017(2) 0.001(2) 0.001(2) 0.004(2)
C10A 0.032(3) 0.029(3) 0.046(3) 0.000(3) 0.011(3) 0.001(3)
C11A 0.046(3) 0.031(3) 0.024(3) 0.000(2) 0.016(2) 0.011(3)
C12A 0.032(3) 0.040(3) 0.023(3) -0.005(2) 0.000(2) 0.012(3)
C13A 0.051(4) 0.043(3) 0.019(2) 0.006(2) -0.002(2) 0.014(3)
C14A 0.030(3) 0.108(7) 0.042(4) 0.020(4) 0.005(3) 0.026(4)
C15A 0.027(3) 0.028(3) 0.030(3) -0.002(2) 0.001(2) 0.002(2)
C16A 0.050(4) 0.043(3) 0.057(4) -0.004(3) 0.011(3) -0.004(3)
C17A 0.043(4) 0.037(3) 0.041(3) 0.000(3) 0.014(3) 0.007(3)
C16C 0.050(4) 0.043(3) 0.057(4) -0.004(3) 0.011(3) -0.004(3)
C17C 0.043(4) 0.037(3) 0.041(3) 0.000(3) 0.014(3) 0.007(3)
C18A 0.019(2) 0.026(3) 0.023(3) -0.002(2) 0.009(2) 0.007(2)
C19A 0.022(3) 0.021(3) 0.023(3) -0.004(2) 0.008(2) 0.003(2)
C20A 0.015(2) 0.020(3) 0.022(2) -0.001(2) 0.0045(18) -0.0003(19)
C21A 0.018(2) 0.015(2) 0.032(3) 0.002(2) 0.009(2) 0.0026(19)
C22A 0.022(3) 0.012(2) 0.039(3) 0.004(2) 0.006(2) -0.001(2)
C23A 0.022(3) 0.021(3) 0.033(3) 0.007(2) 0.005(2) 0.004(2)
C24A 0.017(2) 0.021(3) 0.029(3) 0.002(2) 0.0015(19) -0.004(2)
C25A 0.018(2) 0.021(3) 0.022(2) 0.001(2) 0.0073(19) 0.002(2)
C26A 0.025(3) 0.017(3) 0.038(3) -0.006(2) 0.007(2) -0.002(2)
C27A 0.035(4) 0.026(3) 0.068(5) -0.018(3) 0.015(3) -0.001(3)
C28A 0.032(3) 0.034(4) 0.054(4) -0.004(3) 0.014(3) -0.011(3)
C29A 0.025(3) 0.027(3) 0.049(4) 0.012(3) 0.004(2) 0.007(2)
C30A 0.045(4) 0.094(6) 0.049(4) 0.049(4) 0.019(3) 0.031(4)
C31A 0.026(3) 0.037(3) 0.037(3) 0.012(3) 0.006(2) 0.010(3)
C32A 0.016(2) 0.017(3) 0.028(3) 0.003(2) 0.0037(19) -0.002(2)
C33A 0.021(3) 0.027(3) 0.049(4) 0.011(3) 0.004(2) -0.002(2)
C34A 0.034(3) 0.019(3) 0.028(3) -0.004(2) 0.000(2) -0.001(2)
C35A 0.018(2) 0.031(3) 0.028(3) 0.006(2) 0.012(2) 0.005(2)
C36A 0.017(2) 0.023(3) 0.029(3) 0.003(2) 0.008(2) -0.002(2)
C37A 0.018(2) 0.020(2) 0.028(3) 0.003(2) 0.0082(19) -0.0012(19)
C38A 0.023(3) 0.019(2) 0.037(3) 0.001(2) 0.004(2) -0.001(2)
C39A 0.017(2) 0.020(3) 0.041(3) 0.001(2) 0.000(2) -0.0034(19)
C40A 0.025(3) 0.020(2) 0.040(3) 0.000(2) 0.010(2) -0.005(2)
C41A 0.029(3) 0.020(3) 0.035(3) 0.009(2) 0.012(2) 0.002(2)
C42A 0.018(2) 0.020(3) 0.033(3) 0.004(2) 0.008(2) 0.0001(19)
C43A 0.023(3) 0.023(3) 0.059(4) 0.012(3) -0.009(3) -0.005(2)
C44A 0.029(3) 0.033(3) 0.039(4) 0.004(4) 0.007(3) 0.000(2)
C45A 0.031(4) 0.033(3) 0.032(3) -0.003(3) 0.006(3) -0.003(3)
C44C 0.029(3) 0.033(3) 0.039(4) 0.004(4) 0.007(3) 0.000(2)
C45C 0.031(4) 0.033(3) 0.032(3) -0.003(3) 0.006(3) -0.003(3)
C46A 0.033(3) 0.026(3) 0.046(3) 0.005(2) 0.010(3) -0.005(2)
C47A 0.067(5) 0.043(4) 0.095(6) -0.017(4) 0.050(5) -0.031(4)
C48A 0.054(4) 0.029(3) 0.057(4) 0.007(3) 0.008(3) -0.009(3)
C49A 0.024(3) 0.027(3) 0.030(3) 0.005(2) 0.006(2) -0.001(2)
C50A 0.028(3) 0.027(3) 0.044(3) 0.012(2) 0.007(2) 0.007(2)
C51A 0.038(3) 0.045(4) 0.030(3) 0.006(3) 0.008(2) -0.003(3)
Co1B 0.0138(3) 0.0165(3) 0.0159(3) 0.0012(3) 0.0040(2) 0.0006(3)
Na1B 0.0261(11) 0.0190(11) 0.0220(10) 0.0001(8) 0.0074(8) -0.0023(9)
S1B 0.0135(5) 0.0168(6) 0.0166(5) 0.0004(4) 0.0041(4) 0.0004(4)
S2B 0.0164(5) 0.0191(6) 0.0165(5) 0.0013(5) 0.0020(4) 0.0020(5)
S3B 0.0193(6) 0.0190(6) 0.0228(6) 0.0011(5) 0.0073(4) -0.0009(5)
O1B 0.0185(16) 0.0161(18) 0.0192(16) -0.0007(14) 0.0064(13) 0.0012(14)
O2B 0.0147(16) 0.0198(19) 0.0243(18) -0.0006(14) 0.0049(13) -0.0010(14)
O3B 0.029(2) 0.0236(19) 0.0249(18) -0.0018(14) 0.0027(15) 0.0065(15)
O4B 0.0214(17) 0.0237(19) 0.0182(16) 0.0005(14) 0.0056(13) -0.0013(14)
O5B 0.0213(18) 0.0157(18) 0.036(2) -0.0030(15) 0.0114(15) -0.0008(14)
O6B 0.0277(19) 0.029(2) 0.0220(18) 0.0010(15) 0.0062(15) -0.0055(16)
O7B 0.0185(17) 0.0187(19) 0.0265(19) 0.0007(15) 0.0095(14) 0.0012(14)
N1B 0.015(2) 0.025(2) 0.017(2) 0.0038(17) 0.0047(16) 0.0036(17)
N2B 0.018(2) 0.017(2) 0.017(2) 0.0030(16) 0.0053(16) 0.0055(16)
N3B 0.0134(19) 0.028(3) 0.0155(19) 0.0005(17) 0.0027(15) 0.0003(17)
N4B 0.018(2) 0.015(2) 0.024(2) -0.0007(16) 0.0078(17) -0.0030(16)
C1B 0.017(2) 0.025(3) 0.021(2) 0.003(2) 0.0053(19) 0.007(2)
C2B 0.026(3) 0.021(3) 0.022(2) 0.003(2) 0.013(2) 0.005(2)
C3B 0.014(2) 0.017(2) 0.019(2) 0.0043(18) 0.0061(18) 0.0027(18)
C4B 0.016(2) 0.020(3) 0.019(2) 0.0024(19) 0.0018(18) 0.0008(19)
C5B 0.019(2) 0.023(3) 0.023(2) 0.005(2) 0.0043(19) 0.000(2)
C6B 0.015(2) 0.028(3) 0.023(2) 0.007(2) 0.0047(19) 0.004(2)
C7B 0.027(3) 0.017(3) 0.031(3) 0.006(2) 0.015(2) 0.005(2)
C8B 0.018(2) 0.019(3) 0.021(2) -0.0012(19) 0.0078(19) -0.0036(19)
C9B 0.019(2) 0.018(3) 0.026(3) 0.006(2) -0.0016(19) -0.001(2)
C10B 0.046(4) 0.022(3) 0.035(3) 0.000(2) 0.000(3) -0.003(3)
C11B 0.023(3) 0.035(4) 0.060(4) 0.019(3) 0.008(3) -0.003(3)
C12B 0.022(3) 0.028(3) 0.027(3) 0.012(2) 0.005(2) 0.005(2)
C13B 0.034(3) 0.063(4) 0.026(3) 0.016(3) 0.008(2) 0.016(3)
C14B 0.020(3) 0.035(3) 0.036(3) 0.008(2) 0.006(2) 0.006(2)
C15B 0.022(3) 0.018(3) 0.031(3) 0.000(2) 0.005(2) 0.000(2)
C16B 0.041(4) 0.033(4) 0.041(4) -0.014(3) 0.007(3) 0.005(3)
C17B 0.036(3) 0.034(4) 0.047(4) -0.002(3) 0.012(3) -0.014(3)
C18B 0.019(2) 0.032(3) 0.015(2) -0.001(2) 0.0041(17) 0.003(2)
C19B 0.019(2) 0.038(3) 0.016(2) 0.004(2) 0.0065(19) 0.003(2)
C20B 0.017(2) 0.032(3) 0.018(2) 0.007(2) 0.0051(19) 0.002(2)
C21B 0.020(3) 0.035(3) 0.022(3) 0.004(2) 0.001(2) -0.002(2)
C22B 0.032(3) 0.046(4) 0.026(3) 0.001(3) -0.007(2) -0.008(3)
C23B 0.034(3) 0.055(5) 0.038(3) 0.019(3) -0.010(3) 0.004(3)
C24B 0.035(3) 0.031(3) 0.038(3) 0.012(3) 0.002(3) 0.007(3)
C25B 0.023(3) 0.031(3) 0.024(3) 0.007(2) 0.007(2) 0.003(2)
C26B 0.030(3) 0.032(3) 0.024(3) -0.006(2) 0.001(2) -0.007(2)
C27B 0.059(4) 0.037(3) 0.044(3) 0.004(3) 0.021(3) -0.009(3)
C28B 0.053(4) 0.050(4) 0.034(3) -0.006(3) 0.014(3) -0.005(3)
C29B 0.047(4) 0.072(6) 0.057(5) 0.029(4) -0.013(3) 0.007(4)
C30B 0.045(3) 0.057(4) 0.048(3) 0.003(3) 0.009(3) 0.008(3)
C31B 0.086(5) 0.082(5) 0.083(5) 0.012(3) 0.012(3) 0.001(4)
C30D 0.045(3) 0.057(4) 0.048(3) 0.003(3) 0.009(3) 0.008(3)
C31D 0.086(5) 0.082(5) 0.083(5) 0.012(3) 0.012(3) 0.001(4)
C32B 0.030(3) 0.023(3) 0.035(3) 0.002(2) 0.007(2) 0.006(2)
C33B 0.058(4) 0.039(4) 0.049(4) 0.006(3) 0.026(3) 0.015(3)
C34B 0.045(4) 0.036(4) 0.069(5) -0.003(3) 0.023(3) -0.009(3)
C35B 0.016(2) 0.029(3) 0.026(3) 0.001(2) 0.010(2) 0.000(2)
C36B 0.018(2) 0.029(3) 0.030(3) 0.001(2) 0.012(2) -0.001(2)
C37B 0.022(2) 0.020(2) 0.028(3) -0.003(2) 0.011(2) -0.009(2)
C38B 0.026(3) 0.023(3) 0.027(3) 0.000(2) 0.010(2) -0.003(2)
C39B 0.043(3) 0.027(3) 0.031(3) 0.001(2) 0.016(2) -0.013(2)
C40B 0.047(4) 0.038(3) 0.029(3) -0.003(2) 0.014(3) -0.021(3)
C41B 0.033(3) 0.040(3) 0.031(3) -0.006(2) 0.010(2) -0.021(3)
C42B 0.024(3) 0.034(3) 0.024(3) -0.007(2) 0.007(2) -0.006(2)
C43B 0.026(3) 0.026(3) 0.034(3) 0.009(2) 0.003(2) -0.002(2)
C44B 0.038(4) 0.029(3) 0.071(5) 0.011(3) 0.006(3) 0.005(3)
C45B 0.047(4) 0.067(5) 0.031(3) 0.007(3) 0.002(3) -0.020(4)
C46B 0.066(5) 0.050(4) 0.037(3) -0.004(3) 0.017(3) -0.043(4)
C47B 0.048(11) 0.016(7) 0.051(11) 0.007(8) 0.027(8) -0.006(6)
C48B 0.076(9) 0.025(5) 0.107(11) -0.009(6) 0.067(8) -0.010(5)
C47D 0.033(19) 0.05(2) 0.046(19) -0.021(14) 0.010(18) -0.004(14)
C48D 0.042(11) 0.028(9) 0.042(10) 0.012(7) 0.009(8) -0.019(8)
C49B 0.023(3) 0.034(3) 0.033(3) -0.006(2) 0.004(2) -0.006(2)
C50B 0.055(4) 0.055(4) 0.025(3) 0.003(3) -0.001(3) -0.009(3)
C51B 0.023(3) 0.058(5) 0.081(5) 0.008(4) 0.008(3) 0.004(3)
O2M 0.048(2) 0.025(2) 0.0267(19) -0.0017(15) 0.0106(17) -0.0016(17)
C2M 0.080(5) 0.031(3) 0.057(4) 0.000(3) 0.028(4) -0.001(3)
O1M 0.049(3) 0.035(2) 0.042(2) -0.0133(19) 0.015(2) -0.009(2)
C1M 0.088(6) 0.040(4) 0.059(4) -0.004(3) 0.041(4) -0.006(4)
O1MA 0.074(3) 0.037(2) 0.056(3) -0.006(2) 0.031(2) -0.011(2)
C1MA 0.110(7) 0.035(4) 0.084(6) -0.016(4) 0.056(5) -0.020(4)
O1MB 0.113(13) 0.070(11) 0.100(12) -0.011(9) 0.040(10) -0.010(10)
C1MB 0.108(19) 0.059(13) 0.085(16) -0.026(12) 0.028(14) -0.024(13)

loop_
_atom_type_symbol
_atom_type_description
_atom_type_scat_dispersion_real
_atom_type_scat_dispersion_imag
_atom_type_scat_source
C C 0.0033 0.0016 'International Tables Vol C Tables 4.2.6.8 and 6.1.1.4'
H H 0.0000 0.0000 'International Tables Vol C Tables 4.2.6.8 and 6.1.1.4'
N N 0.0061 0.0033 'International Tables Vol C Tables 4.2.6.8 and 6.1.1.4'
O O 0.0106 0.0060 'International Tables Vol C Tables 4.2.6.8 and 6.1.1.4'
S S 0.1246 0.1234 'International Tables Vol C Tables 4.2.6.8 and 6.1.1.4'
Na Na 0.0362 0.0249 'International Tables Vol C Tables 4.2.6.8 and 6.1.1.4'
Co Co 0.3494 0.9721 'International Tables Vol C Tables 4.2.6.8 and 6.1.1.4'

loop_
_geom_angle_atom_site_label_1
_geom_angle_atom_site_label_2
_geom_angle_atom_site_label_3
_geom_angle
_geom_angle_site_symmetry_1
_geom_angle_site_symmetry_3
N2A Co1A N3A 118.55(19) . .
N2A Co1A N4A 117.58(18) . .
N3A Co1A N4A 116.63(18) . .
N2A Co1A O7A 99.39(15) . .
N3A Co1A O7A 102.87(15) . .
N4A Co1A O7A 94.73(15) . .
N2A Co1A N1A 81.58(16) . .
N3A Co1A N1A 80.03(16) . .
N4A Co1A N1A 81.31(17) . .
O7A Co1A N1A 175.88(16) . .
O1M Na1A O1A 91.99(16) . .
O1M Na1A O1B 152.49(18) . .
O1A Na1A O1B 80.86(14) . .
O1M Na1A O4A 88.42(16) . .
O1A Na1A O4A 91.57(14) . .
O1B Na1A O4A 118.12(15) . .
O1M Na1A O7B 127.26(17) . .
O1A Na1A O7B 135.34(15) . .
O1B Na1A O7B 72.22(13) . .
O4A Na1A O7B 71.76(13) . .
O1M Na1A O6B 76.45(15) . .
O1A Na1A O6B 139.31(15) . .
O1B Na1A O6B 91.70(13) . .
O4A Na1A O6B 126.24(14) . .
O7B Na1A O6B 77.51(12) . .
O2A S1A O1A 116.4(3) . .
O2A S1A N2A 110.6(2) . .
O1A S1A N2A 108.1(2) . .
O2A S1A C3A 107.1(2) . .
O1A S1A C3A 107.5(2) . .
N2A S1A C3A 106.7(2) . .
O4A S2A O3A 112.1(2) . .
O4A S2A N3A 114.4(2) . .
O3A S2A N3A 108.3(2) . .
O4A S2A C20A 108.3(2) . .
O3A S2A C20A 106.0(2) . .
N3A S2A C20A 107.2(2) . .
O5A S3A O6A 111.9(2) . .
O5A S3A N4A 113.4(2) . .
O6A S3A N4A 108.3(2) . .
O5A S3A C37A 109.1(2) . .
O6A S3A C37A 107.3(2) . .
N4A S3A C37A 106.7(2) . .
O5A S3A Na1B 45.44(15) . .
O6A S3A Na1B 71.61(16) . .
N4A S3A Na1B 108.61(17) . .
C37A S3A Na1B 143.00(18) . .
S1A O1A Na1A 152.5(3) . .
S2A O3A Na1B 152.7(2) . .
S2A O4A Na1A 125.1(2) . .
S3A O5A Na1B 110.2(2) . .
Co1A O7A Na1B 114.42(15) . .
Co1A O7A H1OA 111.2 . .
Na1B O7A H1OA 83.6 . .
Co1A O7A H2OA 127.2 . .
Na1B O7A H2OA 102.2 . .
H1OA O7A H2OA 109.5 . .
C18A N1A C1A 111.6(4) . .
C18A N1A C35A 112.9(4) . .
C1A N1A C35A 112.7(4) . .
C18A N1A Co1A 106.7(3) . .
C1A N1A Co1A 107.0(3) . .
C35A N1A Co1A 105.4(3) . .
C2A N2A S1A 116.3(4) . .
C2A N2A Co1A 111.2(3) . .
S1A N2A Co1A 119.8(2) . .
C19A N3A S2A 115.8(4) . .
C19A N3A Co1A 111.3(3) . .
S2A N3A Co1A 126.3(2) . .
C36A N4A S3A 115.9(3) . .
C36A N4A Co1A 108.9(3) . .
S3A N4A Co1A 119.3(2) . .
N1A C1A C2A 110.0(4) . .
N1A C1A H1AA 109.7 . .
C2A C1A H1AA 109.7 . .
N1A C1A H1AB 109.7 . .
C2A C1A H1AB 109.7 . .
H1AA C1A H1AB 108.2 . .
N2A C2A C1A 110.2(4) . .
N2A C2A H2AA 109.6 . .
C1A C2A H2AA 109.6 . .
N2A C2A H2AB 109.6 . .
C1A C2A H2AB 109.6 . .
H2AA C2A H2AB 108.1 . .
C4A C3A C8A 120.0(5) . .
C4A C3A S1A 117.6(4) . .
C8A C3A S1A 122.3(4) . .
C5A C4A C3A 119.2(5) . .
C5A C4A C9A 115.8(5) . .
C3A C4A C9A 125.0(5) . .
C6A C5A C4A 122.4(6) . .
C6A C5A H5AA 118.8 . .
C4A C5A H5AA 118.8 . .
C5A C6A C7A 117.4(5) . .
C5A C6A C12A 121.4(5) . .
C7A C6A C12A 121.2(5) . .
C6A C7A C8A 123.2(6) . .
C6A C7A H7AA 118.4 . .
C8A C7A H7AA 118.4 . .
C7A C8A C3A 117.3(5) . .
C7A C8A C15A 117.8(5) . .
C3A C8A C15A 124.8(5) . .
C10A C9A C4A 113.2(4) . .
C10A C9A C11A 109.3(5) . .
C4A C9A C11A 110.5(5) . .
C10A C9A H9AA 107.9 . .
C4A C9A H9AA 107.9 . .
C11A C9A H9AA 107.9 . .
C9A C10A H10A 109.5 . .
C9A C10A H10B 109.5 . .
H10A C10A H10B 109.5 . .
C9A C10A H10C 109.5 . .
H10A C10A H10C 109.5 . .
H10B C10A H10C 109.5 . .
C9A C11A H11A 109.5 . .
C9A C11A H11B 109.5 . .
H11A C11A H11B 109.5 . .
C9A C11A H11C 109.5 . .
H11A C11A H11C 109.5 . .
H11B C11A H11C 109.5 . .
C14A C12A C13A 110.0(6) . .
C14A C12A C6A 110.4(5) . .
C13A C12A C6A 112.1(5) . .
C14A C12A H12A 108.1 . .
C13A C12A H12A 108.1 . .
C6A C12A H12A 108.1 . .
C12A C13A H13A 109.5 . .
C12A C13A H13B 109.5 . .
H13A C13A H13B 109.5 . .
C12A C13A H13C 109.5 . .
H13A C13A H13C 109.5 . .
H13B C13A H13C 109.5 . .
C12A C14A H14A 109.5 . .
C12A C14A H14B 109.5 . .
H14A C14A H14B 109.5 . .
C12A C14A H14C 109.5 . .
H14A C14A H14C 109.5 . .
H14B C14A H14C 109.5 . .
C17C C15A C8A 118.6(10) . .
C16A C15A C8A 111.3(6) . .
C16A C15A C17A 108.6(7) . .
C8A C15A C17A 107.2(6) . .
C17C C15A C16C 110.1(12) . .
C8A C15A C16C 109.5(9) . .
C16A C15A H15A 109.9 . .
C8A C15A H15A 109.9 . .
C17A C15A H15A 109.9 . .
C17C C15A H15B 105.9 . .
C8A C15A H15B 105.9 . .
C16C C15A H15B 105.9 . .
C15A C16A H16A 109.5 . .
C15A C16A H16B 109.5 . .
H16A C16A H16B 109.5 . .
C15A C16A H16C 109.5 . .
H16A C16A H16C 109.5 . .
H16B C16A H16C 109.5 . .
C15A C17A H17A 109.5 . .
C15A C17A H17B 109.5 . .
H17A C17A H17B 109.5 . .
C15A C17A H17C 109.5 . .
H17A C17A H17C 109.5 . .
H17B C17A H17C 109.5 . .
C15A C16C H16D 109.5 . .
C15A C16C H16E 109.5 . .
H16D C16C H16E 109.5 . .
C15A C16C H16F 109.5 . .
H16D C16C H16F 109.5 . .
H16E C16C H16F 109.5 . .
C15A C17C H17D 109.5 . .
C15A C17C H17E 109.5 . .
H17D C17C H17E 109.5 . .
C15A C17C H17F 109.5 . .
H17D C17C H17F 109.5 . .
H17E C17C H17F 109.5 . .
N1A C18A C19A 110.1(4) . .
N1A C18A H18A 109.6 . .
C19A C18A H18A 109.6 . .
N1A C18A H18B 109.6 . .
C19A C18A H18B 109.6 . .
H18A C18A H18B 108.1 . .
N3A C19A C18A 105.3(4) . .
N3A C19A H19A 110.7 . .
C18A C19A H19A 110.7 . .
N3A C19A H19B 110.7 . .
C18A C19A H19B 110.7 . .
H19A C19A H19B 108.8 . .
C25A C20A C21A 121.0(5) . .
C25A C20A S2A 116.9(4) . .
C21A C20A S2A 122.0(4) . .
C22A C21A C20A 116.6(5) . .
C22A C21A C26A 117.4(5) . .
C20A C21A C26A 126.0(5) . .
C23A C22A C21A 123.6(5) . .
C23A C22A H22A 118.2 . .
C21A C22A H22A 118.2 . .
C22A C23A C24A 117.4(5) . .
C22A C23A C29A 121.0(5) . .
C24A C23A C29A 121.5(6) . .
C23A C24A C25A 123.2(5) . .
C23A C24A H24A 118.4 . .
C25A C24A H24A 118.4 . .
C24A C25A C20A 117.6(5) . .
C24A C25A C32A 116.6(5) . .
C20A C25A C32A 125.8(5) . .
C21A C26A C28A 111.4(5) . .
C21A C26A C27A 111.2(5) . .
C28A C26A C27A 110.8(5) . .
C21A C26A H26A 107.8 . .
C28A C26A H26A 107.8 . .
C27A C26A H26A 107.8 . .
C26A C27A H27A 109.5 . .
C26A C27A H27B 109.5 . .
H27A C27A H27B 109.5 . .
C26A C27A H27C 109.5 . .
H27A C27A H27C 109.5 . .
H27B C27A H27C 109.5 . .
C26A C28A H28A 109.5 . .
C26A C28A H28B 109.5 . .
H28A C28A H28B 109.5 . .
C26A C28A H28C 109.5 . .
H28A C28A H28C 109.5 . .
H28B C28A H28C 109.5 . .
C30A C29A C31A 111.6(6) . .
C30A C29A C23A 111.4(5) . .
C31A C29A C23A 111.9(5) . .
C30A C29A H29A 107.2 . .
C31A C29A H29A 107.2 . .
C23A C29A H29A 107.2 . .
C29A C30A H30A 109.5 . .
C29A C30A H30B 109.5 . .
H30A C30A H30B 109.5 . .
C29A C30A H30C 109.5 . .
H30A C30A H30C 109.5 . .
H30B C30A H30C 109.5 . .
C29A C31A H31A 109.5 . .
C29A C31A H31B 109.5 . .
H31A C31A H31B 109.5 . .
C29A C31A H31C 109.5 . .
H31A C31A H31C 109.5 . .
H31B C31A H31C 109.5 . .
C25A C32A C34A 111.9(4) . .
C25A C32A C33A 109.8(4) . .
C34A C32A C33A 111.0(5) . .
C25A C32A H32A 108.0 . .
C34A C32A H32A 108.0 . .
C33A C32A H32A 108.0 . .
C32A C33A H33A 109.5 . .
C32A C33A H33B 109.5 . .
H33A C33A H33B 109.5 . .
C32A C33A H33C 109.5 . .
H33A C33A H33C 109.5 . .
H33B C33A H33C 109.5 . .
C32A C34A H34A 109.5 . .
C32A C34A H34B 109.5 . .
H34A C34A H34B 109.5 . .
C32A C34A H34C 109.5 . .
H34A C34A H34C 109.5 . .
H34B C34A H34C 109.5 . .
N1A C35A C36A 109.3(4) . .
N1A C35A H35A 109.8 . .
C36A C35A H35A 109.8 . .
N1A C35A H35B 109.8 . .
C36A C35A H35B 109.8 . .
H35A C35A H35B 108.3 . .
N4A C36A C35A 107.1(4) . .
N4A C36A H36A 110.3 . .
C35A C36A H36A 110.3 . .
N4A C36A H36B 110.3 . .
C35A C36A H36B 110.3 . .
H36A C36A H36B 108.5 . .
C42A C37A C38A 121.0(5) . .
C42A C37A S3A 117.5(4) . .
C38A C37A S3A 121.5(4) . .
C39A C38A C37A 117.6(5) . .
C39A C38A C43A 117.3(5) . .
C37A C38A C43A 125.1(5) . .
C40A C39A C38A 123.7(5) . .
C40A C39A H39A 118.2 . .
C38A C39A H39A 118.2 . .
C39A C40A C41A 117.1(5) . .
C39A C40A C46A 120.4(5) . .
C41A C40A C46A 122.4(5) . .
C40A C41A C42A 123.2(5) . .
C40A C41A H41A 118.4 . .
C42A C41A H41A 118.4 . .
C41A C42A C37A 117.3(5) . .
C41A C42A C49A 117.4(5) . .
C37A C42A C49A 125.4(5) . .
C45A C43A C38A 117.1(9) . .
C44C C43A C38A 117.5(8) . .
C44C C43A C45C 107.5(8) . .
C38A C43A C45C 106.4(7) . .
C45A C43A C44A 112.6(9) . .
C38A C43A C44A 106.2(7) . .
C45A C43A H43A 106.8 . .
C38A C43A H43A 106.8 . .
C44A C43A H43A 106.8 . .
C44C C43A H43B 108.4 . .
C38A C43A H43B 108.4 . .
C45C C43A H43B 108.4 . .
C43A C44A H44A 109.5 . .
C43A C44A H44B 109.5 . .
H44A C44A H44B 109.5 . .
C43A C44A H44C 109.5 . .
H44A C44A H44C 109.5 . .
H44B C44A H44C 109.5 . .
C43A C45A H45A 109.5 . .
C43A C45A H45B 109.5 . .
H45A C45A H45B 109.5 . .
C43A C45A H45C 109.5 . .
H45A C45A H45C 109.5 . .
H45B C45A H45C 109.5 . .
C43A C44C H44D 109.5 . .
C43A C44C H44E 109.5 . .
H44D C44C H44E 109.5 . .
C43A C44C H44F 109.5 . .
H44D C44C H44F 109.5 . .
H44E C44C H44F 109.5 . .
C43A C45C H45D 109.5 . .
C43A C45C H45E 109.5 . .
H45D C45C H45E 109.5 . .
C43A C45C H45F 109.5 . .
H45D C45C H45F 109.5 . .
H45E C45C H45F 109.5 . .
C48A C46A C40A 114.1(5) . .
C48A C46A C47A 111.6(6) . .
C40A C46A C47A 109.2(5) . .
C48A C46A H46A 107.2 . .
C40A C46A H46A 107.2 . .
C47A C46A H46A 107.2 . .
C46A C47A H47A 109.5 . .
C46A C47A H47B 109.5 . .
H47A C47A H47B 109.5 . .
C46A C47A H47C 109.5 . .
H47A C47A H47C 109.5 . .
H47B C47A H47C 109.5 . .
C46A C48A H48A 109.5 . .
C46A C48A H48B 109.5 . .
H48A C48A H48B 109.5 . .
C46A C48A H48C 109.5 . .
H48A C48A H48C 109.5 . .
H48B C48A H48C 109.5 . .
C42A C49A C51A 112.1(5) . .
C42A C49A C50A 109.9(5) . .
C51A C49A C50A 111.2(5) . .
C42A C49A H49A 107.8 . .
C51A C49A H49A 107.8 . .
C50A C49A H49A 107.8 . .
C49A C50A H50A 109.5 . .
C49A C50A H50B 109.5 . .
H50A C50A H50B 109.5 . .
C49A C50A H50C 109.5 . .
H50A C50A H50C 109.5 . .
H50B C50A H50C 109.5 . .
C49A C51A H51A 109.5 . .
C49A C51A H51B 109.5 . .
H51A C51A H51B 109.5 . .
C49A C51A H51C 109.5 . .
H51A C51A H51C 109.5 . .
H51B C51A H51C 109.5 . .
N2B Co1B N3B 117.59(19) . .
N2B Co1B N4B 117.08(18) . .
N3B Co1B N4B 118.18(18) . .
N2B Co1B O7B 102.66(15) . .
N3B Co1B O7B 100.02(15) . .
N4B Co1B O7B 94.18(15) . .
N2B Co1B N1B 80.59(16) . .
N3B Co1B N1B 80.92(16) . .
N4B Co1B N1B 81.58(17) . .
O7B Co1B N1B 175.56(16) . .
O2M Na1B O3A 149.51(16) . .
O2M Na1B O4B 81.72(14) . .
O3A Na1B O4B 74.23(13) . .
O2M Na1B O5A 87.47(15) . .
O3A Na1B O5A 97.39(14) . .
O4B Na1B O5A 136.99(15) . .
O2M Na1B O7A 136.90(16) . .
O3A Na1B O7A 73.58(13) . .
O4B Na1B O7A 130.66(15) . .
O5A Na1B O7A 83.59(13) . .
O2M Na1B O2B 83.38(15) . .
O3A Na1B O2B 116.17(14) . .
O4B Na1B O2B 93.69(13) . .
O5A Na1B O2B 126.34(15) . .
O7A Na1B O2B 68.94(12) . .
O2M Na1B S3A 94.91(12) . .
O3A Na1B S3A 101.84(10) . .
O4B Na1B S3A 161.28(12) . .
O5A Na1B S3A 24.35(9) . .
O7A Na1B S3A 62.83(9) . .
O2B Na1B S3A 104.25(10) . .
O2M Na1B H1OA 118.3 . .
O3A Na1B H1OA 92.0 . .
O4B Na1B H1OA 144.1 . .
O5A Na1B H1OA 76.7 . .
O7A Na1B H1OA 18.9 . .
O2B Na1B H1OA 62.4 . .
S3A Na1B H1OA 53.0 . .
O2B S1B O1B 112.1(2) . .
O2B S1B N2B 114.3(2) . .
O1B S1B N2B 108.4(2) . .
O2B S1B C3B 108.4(2) . .
O1B S1B C3B 106.6(2) . .
N2B S1B C3B 106.6(2) . .
O4B S2B O3B 113.2(2) . .
O4B S2B N3B 107.3(2) . .
O3B S2B N3B 113.5(2) . .
O4B S2B C20B 106.8(2) . .
O3B S2B C20B 108.7(3) . .
N3B S2B C20B 107.0(2) . .
O6B S3B O5B 111.9(2) . .
O6B S3B N4B 113.9(2) . .
O5B S3B N4B 108.3(2) . .
O6B S3B C37B 109.8(2) . .
O5B S3B C37B 105.6(2) . .
N4B S3B C37B 106.9(2) . .
S1B O1B Na1A 155.8(2) . .
S1B O2B Na1B 124.9(2) . .
S2B O4B Na1B 138.2(2) . .
S3B O6B Na1A 108.5(2) . .
Co1B O7B Na1A 119.10(16) . .
Co1B O7B H1OB 118.5 . .
Na1A O7B H1OB 111.1 . .
Co1B O7B H2OB 114.0 . .
Na1A O7B H2OB 88.5 . .
H1OB O7B H2OB 100.0 . .
C35B N1B C18B 113.8(4) . .
C35B N1B C1B 112.3(4) . .
C18B N1B C1B 110.7(4) . .
C35B N1B Co1B 105.2(3) . .
C18B N1B Co1B 107.9(3) . .
C1B N1B Co1B 106.4(3) . .
C2B N2B S1B 115.0(3) . .
C2B N2B Co1B 111.8(3) . .
S1B N2B Co1B 127.1(2) . .
C19B N3B S2B 115.4(4) . .
C19B N3B Co1B 113.6(3) . .
S2B N3B Co1B 120.2(2) . .
C36B N4B S3B 115.1(4) . .
C36B N4B Co1B 109.4(3) . .
S3B N4B Co1B 120.3(2) . .
N1B C1B C2B 108.8(4) . .
N1B C1B H1BA 109.9 . .
C2B C1B H1BA 109.9 . .
N1B C1B H1BB 109.9 . .
C2B C1B H1BB 109.9 . .
H1BA C1B H1BB 108.3 . .
N2B C2B C1B 106.8(4) . .
N2B C2B H2BA 110.4 . .
C1B C2B H2BA 110.4 . .
N2B C2B H2BB 110.4 . .
C1B C2B H2BB 110.4 . .
H2BA C2B H2BB 108.6 . .
C8B C3B C4B 120.5(5) . .
C8B C3B S1B 122.3(4) . .
C4B C3B S1B 117.1(4) . .
C5B C4B C3B 118.3(5) . .
C5B C4B C9B 116.4(5) . .
C3B C4B C9B 125.3(4) . .
C6B C5B C4B 122.6(5) . .
C6B C5B H5BA 118.7 . .
C4B C5B H5BA 118.7 . .
C7B C6B C5B 117.2(5) . .
C7B C6B C12B 120.7(5) . .
C5B C6B C12B 122.1(5) . .
C6B C7B C8B 123.3(5) . .
C6B C7B H7BA 118.4 . .
C8B C7B H7BA 118.4 . .
C3B C8B C7B 117.4(5) . .
C3B C8B C15B 125.8(5) . .
C7B C8B C15B 116.8(5) . .
C10B C9B C4B 111.7(4) . .
C10B C9B C11B 111.1(5) . .
C4B C9B C11B 110.5(5) . .
C10B C9B H9BA 107.8 . .
C4B C9B H9BA 107.8 . .
C11B C9B H9BA 107.8 . .
C9B C10B H10D 109.5 . .
C9B C10B H10E 109.5 . .
H10D C10B H10E 109.5 . .
C9B C10B H10F 109.5 . .
H10D C10B H10F 109.5 . .
H10E C10B H10F 109.5 . .
C9B C11B H11D 109.5 . .
C9B C11B H11E 109.5 . .
H11D C11B H11E 109.5 . .
C9B C11B H11F 109.5 . .
H11D C11B H11F 109.5 . .
H11E C11B H11F 109.5 . .
C6B C12B C13B 110.6(5) . .
C6B C12B C14B 111.4(4) . .
C13B C12B C14B 110.4(5) . .
C6B C12B H12B 108.1 . .
C13B C12B H12B 108.1 . .
C14B C12B H12B 108.1 . .
C12B C13B H13D 109.5 . .
C12B C13B H13E 109.5 . .
H13D C13B H13E 109.5 . .
C12B C13B H13F 109.5 . .
H13D C13B H13F 109.5 . .
H13E C13B H13F 109.5 . .
C12B C14B H14D 109.5 . .
C12B C14B H14E 109.5 . .
H14D C14B H14E 109.5 . .
C12B C14B H14F 109.5 . .
H14D C14B H14F 109.5 . .
H14E C14B H14F 109.5 . .
C8B C15B C17B 110.9(5) . .
C8B C15B C16B 111.2(5) . .
C17B C15B C16B 110.3(5) . .
C8B C15B H15C 108.1 . .
C17B C15B H15C 108.1 . .
C16B C15B H15C 108.1 . .
C15B C16B H16G 109.5 . .
C15B C16B H16H 109.5 . .
H16G C16B H16H 109.5 . .
C15B C16B H16I 109.5 . .
H16G C16B H16I 109.5 . .
H16H C16B H16I 109.5 . .
C15B C17B H17G 109.5 . .
C15B C17B H17H 109.5 . .
H17G C17B H17H 109.5 . .
C15B C17B H17I 109.5 . .
H17G C17B H17I 109.5 . .
H17H C17B H17I 109.5 . .
N1B C18B C19B 109.9(4) . .
N1B C18B H18C 109.7 . .
C19B C18B H18C 109.7 . .
N1B C18B H18D 109.7 . .
C19B C18B H18D 109.7 . .
H18C C18B H18D 108.2 . .
N3B C19B C18B 109.4(4) . .
N3B C19B H19C 109.8 . .
C18B C19B H19C 109.8 . .
N3B C19B H19D 109.8 . .
C18B C19B H19D 109.8 . .
H19C C19B H19D 108.2 . .
C25B C20B C21B 120.5(5) . .
C25B C20B S2B 116.5(4) . .
C21B C20B S2B 123.0(5) . .
C22B C21B C20B 117.2(6) . .
C22B C21B C26B 116.2(6) . .
C20B C21B C26B 126.6(5) . .
C23B C22B C21B 124.2(6) . .
C23B C22B H22B 117.9 . .
C21B C22B H22B 117.9 . .
C22B C23B C24B 118.3(6) . .
C22B C23B C29B 120.1(7) . .
C24B C23B C29B 121.5(7) . .
C23B C24B C25B 121.6(6) . .
C23B C24B H24B 119.2 . .
C25B C24B H24B 119.2 . .
C24B C25B C20B 118.2(6) . .
C24B C25B C32B 116.1(6) . .
C20B C25B C32B 125.7(5) . .
C27B C26B C21B 109.8(5) . .
C27B C26B C28B 110.3(5) . .
C21B C26B C28B 114.7(5) . .
C27B C26B H26B 107.3 . .
C21B C26B H26B 107.3 . .
C28B C26B H26B 107.3 . .
C26B C27B H27D 109.5 . .
C26B C27B H27E 109.5 . .
H27D C27B H27E 109.5 . .
C26B C27B H27F 109.5 . .
H27D C27B H27F 109.5 . .
H27E C27B H27F 109.5 . .
C26B C28B H28D 109.5 . .
C26B C28B H28E 109.5 . .
H28D C28B H28E 109.5 . .
C26B C28B H28F 109.5 . .
H28D C28B H28F 109.5 . .
H28E C28B H28F 109.5 . .
C31D C29B C30D 123(2) . .
C31D C29B C23B 118(2) . .
C30D C29B C23B 117.5(15) . .
C31B C29B C23B 115.3(8) . .
C31B C29B C30B 119.3(9) . .
C23B C29B C30B 108.1(6) . .
C31B C29B H29C 104.1 . .
C23B C29B H29C 104.1 . .
C30B C29B H29C 104.1 . .
C31D C29B H29D 92.9 . .
C30D C29B H29D 92.9 . .
C23B C29B H29D 92.9 . .
C29B C30B H30D 109.5 . .
C29B C30B H30E 109.5 . .
H30D C30B H30E 109.5 . .
C29B C30B H30F 109.5 . .
H30D C30B H30F 109.5 . .
H30E C30B H30F 109.5 . .
C29B C31B H31D 109.5 . .
C29B C31B H31E 109.5 . .
H31D C31B H31E 109.5 . .
C29B C31B H31F 109.5 . .
H31D C31B H31F 109.5 . .
H31E C31B H31F 109.5 . .
C29B C30D H30G 109.5 . .
C29B C30D H30H 109.5 . .
H30G C30D H30H 109.5 . .
C29B C30D H30I 109.5 . .
H30G C30D H30I 109.5 . .
H30H C30D H30I 109.5 . .
C29B C31D H31G 109.5 . .
C29B C31D H31H 109.5 . .
H31G C31D H31H 109.5 . .
C29B C31D H31I 109.5 . .
H31G C31D H31I 109.5 . .
H31H C31D H31I 109.5 . .
C33B C32B C25B 111.7(5) . .
C33B C32B C34B 110.8(5) . .
C25B C32B C34B 110.4(5) . .
C33B C32B H32B 107.9 . .
C25B C32B H32B 107.9 . .
C34B C32B H32B 107.9 . .
C32B C33B H33D 109.5 . .
C32B C33B H33E 109.5 . .
H33D C33B H33E 109.5 . .
C32B C33B H33F 109.5 . .
H33D C33B H33F 109.5 . .
H33E C33B H33F 109.5 . .
C32B C34B H34D 109.5 . .
C32B C34B H34E 109.5 . .
H34D C34B H34E 109.5 . .
C32B C34B H34F 109.5 . .
H34D C34B H34F 109.5 . .
H34E C34B H34F 109.5 . .
N1B C35B C36B 110.4(4) . .
N1B C35B H35C 109.6 . .
C36B C35B H35C 109.6 . .
N1B C35B H35D 109.6 . .
C36B C35B H35D 109.6 . .
H35C C35B H35D 108.1 . .
N4B C36B C35B 106.7(4) . .
N4B C36B H36C 110.4 . .
C35B C36B H36C 110.4 . .
N4B C36B H36D 110.4 . .
C35B C36B H36D 110.4 . .
H36C C36B H36D 108.6 . .
C38B C37B C42B 121.0(5) . .
C38B C37B S3B 117.1(4) . .
C42B C37B S3B 121.9(4) . .
C37B C38B C39B 118.7(5) . .
C37B C38B C43B 125.9(5) . .
C39B C38B C43B 115.3(5) . .
C40B C39B C38B 121.9(6) . .
C40B C39B H39B 119.0 . .
C38B C39B H39B 119.0 . .
C39B C40B C41B 117.9(5) . .
C39B C40B C46B 120.2(6) . .
C41B C40B C46B 121.8(6) . .
C40B C41B C42B 123.3(5) . .
C40B C41B H41B 118.3 . .
C42B C41B H41B 118.3 . .
C41B C42B C37B 116.8(5) . .
C41B C42B C49B 117.8(5) . .
C37B C42B C49B 125.3(5) . .
C45B C43B C44B 111.6(6) . .
C45B C43B C38B 111.3(5) . .
C44B C43B C38B 110.7(5) . .
C45B C43B H43C 107.7 . .
C44B C43B H43C 107.7 . .
C38B C43B H43C 107.7 . .
C43B C44B H44G 109.5 . .
C43B C44B H44H 109.5 . .
H44G C44B H44H 109.5 . .
C43B C44B H44I 109.5 . .
H44G C44B H44I 109.5 . .
H44H C44B H44I 109.5 . .
C43B C45B H45G 109.5 . .
C43B C45B H45H 109.5 . .
H45G C45B H45H 109.5 . .
C43B C45B H45I 109.5 . .
H45G C45B H45I 109.5 . .
H45H C45B H45I 109.5 . .
C48B C46B C47B 114.2(15) . .
C48B C46B C40B 113.2(7) . .
C47B C46B C40B 114.4(10) . .
C48D C46B C40B 111.0(8) . .
C48D C46B C47D 134(2) . .
C40B C46B C47D 110(2) . .
C48B C46B H46C 104.6 . .
C47B C46B H46C 104.6 . .
C40B C46B H46C 104.6 . .
C48D C46B H46D 96.9 . .
C40B C46B H46D 96.9 . .
C47D C46B H46D 96.9 . .
C46B C47B H47D 109.5 . .
C46B C47B H47E 109.5 . .
H47D C47B H47E 109.5 . .
C46B C47B H47F 109.5 . .
H47D C47B H47F 109.5 . .
H47E C47B H47F 109.5 . .
C46B C48B H48D 109.5 . .
C46B C48B H48E 109.5 . .
H48D C48B H48E 109.5 . .
C46B C48B H48F 109.5 . .
H48D C48B H48F 109.5 . .
H48E C48B H48F 109.5 . .
C46B C47D H47G 109.5 . .
C46B C47D H47H 109.5 . .
H47G C47D H47H 109.5 . .
C46B C47D H47I 109.5 . .
H47G C47D H47I 109.5 . .
H47H C47D H47I 109.5 . .
C46B C48D H48G 109.5 . .
C46B C48D H48H 109.5 . .
H48G C48D H48H 109.5 . .
C46B C48D H48I 109.5 . .
H48G C48D H48I 109.5 . .
H48H C48D H48I 109.5 . .
C50B C49B C51B 111.3(6) . .
C50B C49B C42B 109.8(5) . .
C51B C49B C42B 112.4(5) . .
C50B C49B H49B 107.7 . .
C51B C49B H49B 107.7 . .
C42B C49B H49B 107.7 . .
C49B C50B H50D 109.5 . .
C49B C50B H50E 109.5 . .
H50D C50B H50E 109.5 . .
C49B C50B H50F 109.5 . .
H50D C50B H50F 109.5 . .
H50E C50B H50F 109.5 . .
C49B C51B H51D 109.5 . .
C49B C51B H51E 109.5 . .
H51D C51B H51E 109.5 . .
C49B C51B H51F 109.5 . .
H51D C51B H51F 109.5 . .
H51E C51B H51F 109.5 . .
C2M O2M Na1B 128.1(4) . .
C2M O2M H2MD 115.9 . .
Na1B O2M H2MD 115.9 . .
O2M C2M H2MA 109.5 . .
O2M C2M H2MB 109.5 . .
H2MA C2M H2MB 109.5 . .
O2M C2M H2MC 109.5 . .
H2MA C2M H2MC 109.5 . .
H2MB C2M H2MC 109.5 . .
C1M O1M Na1A 123.3(4) . .
C1M O1M H1MD 118.3 . .
Na1A O1M H1MD 118.3 . .
O1M C1M H1MA 109.5 . .
O1M C1M H1MB 109.5 . .
H1MA C1M H1MB 109.5 . .
O1M C1M H1MC 109.5 . .
H1MA C1M H1MC 109.5 . .
H1MB C1M H1MC 109.5 . .
C1MA O1MA H1M1 109.0 . .
O1MA C1MA H1M2 108.9 . .
O1MA C1MA H1M3 109.9 . .
H1M2 C1MA H1M3 109.5 . .
O1MA C1MA H1M4 109.6 . .
H1M2 C1MA H1M4 109.5 . .
H1M3 C1MA H1M4 109.5 . .
C1MB O1MB H1M5 109.2 . .
O1MB C1MB H1M6 110.0 . .
O1MB C1MB H1M7 110.1 . .
H1M6 C1MB H1M7 109.5 . .
O1MB C1MB H1M8 108.3 . .
H1M6 C1MB H1M8 109.5 . .
H1M7 C1MB H1M8 109.5 . .

loop_
_geom_bond_atom_site_label_1
_geom_bond_atom_site_label_2
_geom_bond_distance
_geom_bond_site_symmetry_2
Co1A N2A 2.020(4) .
Co1A N3A 2.023(4) .
Co1A N4A 2.037(4) .
Co1A O7A 2.100(3) .
Co1A N1A 2.239(4) .
Na1A O1M 2.318(5) .
Na1A O1A 2.392(4) .
Na1A O1B 2.411(4) .
Na1A O4A 2.501(4) .
Na1A O7B 2.621(4) .
Na1A O6B 2.859(4) .
S1A O2A 1.452(4) .
S1A O1A 1.461(4) .
S1A N2A 1.567(5) .
S1A C3A 1.804(5) .
S2A O4A 1.458(4) .
S2A O3A 1.462(4) .
S2A N3A 1.575(4) .
S2A C20A 1.810(5) .
S3A O5A 1.451(4) .
S3A O6A 1.454(4) .
S3A N4A 1.587(4) .
S3A C37A 1.798(5) .
S3A Na1B 3.303(2) .
O3A Na1B 2.378(4) .
O5A Na1B 2.508(4) .
O7A Na1B 2.576(4) .
O7A H1OA 0.8529 .
O7A H2OA 0.8946 .
N1A C18A 1.469(7) .
N1A C1A 1.481(7) .
N1A C35A 1.483(7) .
N2A C2A 1.471(6) .
N3A C19A 1.482(6) .
N4A C36A 1.473(6) .
C1A C2A 1.519(8) .
C1A H1AA 0.9900 .
C1A H1AB 0.9900 .
C2A H2AA 0.9900 .
C2A H2AB 0.9900 .
C3A C4A 1.406(7) .
C3A C8A 1.424(7) .
C4A C5A 1.395(8) .
C4A C9A 1.531(7) .
C5A C6A 1.388(8) .
C5A H5AA 0.9500 .
C6A C7A 1.392(9) .
C6A C12A 1.529(7) .
C7A C8A 1.406(8) .
C7A H7AA 0.9500 .
C8A C15A 1.528(8) .
C9A C10A 1.526(8) .
C9A C11A 1.536(7) .
C9A H9AA 1.0000 .
C10A H10A 0.9800 .
C10A H10B 0.9800 .
C10A H10C 0.9800 .
C11A H11A 0.9800 .
C11A H11B 0.9800 .
C11A H11C 0.9800 .
C12A C14A 1.522(9) .
C12A C13A 1.521(9) .
C12A H12A 1.0000 .
C13A H13A 0.9800 .
C13A H13B 0.9800 .
C13A H13C 0.9800 .
C14A H14A 0.9800 .
C14A H14B 0.9800 .
C14A H14C 0.9800 .
C15A C17C 1.40(2) .
C15A C16A 1.510(12) .
C15A C17A 1.588(12) .
C15A C16C 1.63(2) .
C15A H15A 1.0000 .
C15A H15B 1.0000 .
C16A H16A 0.9800 .
C16A H16B 0.9800 .
C16A H16C 0.9800 .
C17A H17A 0.9800 .
C17A H17B 0.9800 .
C17A H17C 0.9800 .
C16C H16D 0.9800 .
C16C H16E 0.9800 .
C16C H16F 0.9800 .
C17C H17D 0.9800 .
C17C H17E 0.9800 .
C17C H17F 0.9800 .
C18A C19A 1.523(7) .
C18A H18A 0.9900 .
C18A H18B 0.9900 .
C19A H19A 0.9900 .
C19A H19B 0.9900 .
C20A C25A 1.413(7) .
C20A C21A 1.429(7) .
C21A C22A 1.405(8) .
C21A C26A 1.515(8) .
C22A C23A 1.382(8) .
C22A H22A 0.9500 .
C23A C24A 1.387(8) .
C23A C29A 1.533(8) .
C24A C25A 1.397(8) .
C24A H24A 0.9500 .
C25A C32A 1.523(8) .
C26A C28A 1.523(8) .
C26A C27A 1.544(8) .
C26A H26A 1.0000 .
C27A H27A 0.9800 .
C27A H27B 0.9800 .
C27A H27C 0.9800 .
C28A H28A 0.9800 .
C28A H28B 0.9800 .
C28A H28C 0.9800 .
C29A C30A 1.520(10) .
C29A C31A 1.526(8) .
C29A H29A 1.0000 .
C30A H30A 0.9800 .
C30A H30B 0.9800 .
C30A H30C 0.9800 .
C31A H31A 0.9800 .
C31A H31B 0.9800 .
C31A H31C 0.9800 .
C32A C34A 1.532(7) .
C32A C33A 1.546(7) .
C32A H32A 1.0000 .
C33A H33A 0.9800 .
C33A H33B 0.9800 .
C33A H33C 0.9800 .
C34A H34A 0.9800 .
C34A H34B 0.9800 .
C34A H34C 0.9800 .
C35A C36A 1.514(8) .
C35A H35A 0.9900 .
C35A H35B 0.9900 .
C36A H36A 0.9900 .
C36A H36B 0.9900 .
C37A C42A 1.410(7) .
C37A C38A 1.421(7) .
C38A C39A 1.384(7) .
C38A C43A 1.525(8) .
C39A C40A 1.379(7) .
C39A H39A 0.9500 .
C40A C41A 1.397(8) .
C40A C46A 1.516(7) .
C41A C42A 1.397(7) .
C41A H41A 0.9500 .
C42A C49A 1.526(7) .
C43A C45A 1.384(17) .
C43A C44C 1.468(15) .
C43A C45C 1.698(18) .
C43A C44A 1.661(17) .
C43A H43A 1.0000 .
C43A H43B 1.0000 .
C44A H44A 0.9800 .
C44A H44B 0.9800 .
C44A H44C 0.9800 .
C45A H45A 0.9800 .
C45A H45B 0.9800 .
C45A H45C 0.9800 .
C44C H44D 0.9800 .
C44C H44E 0.9800 .
C44C H44F 0.9800 .
C45C H45D 0.9800 .
C45C H45E 0.9800 .
C45C H45F 0.9800 .
C46A C48A 1.508(8) .
C46A C47A 1.536(9) .
C46A H46A 1.0000 .
C47A H47A 0.9800 .
C47A H47B 0.9800 .
C47A H47C 0.9800 .
C48A H48A 0.9800 .
C48A H48B 0.9800 .
C48A H48C 0.9800 .
C49A C51A 1.531(7) .
C49A C50A 1.535(8) .
C49A H49A 1.0000 .
C50A H50A 0.9800 .
C50A H50B 0.9800 .
C50A H50C 0.9800 .
C51A H51A 0.9800 .
C51A H51B 0.9800 .
C51A H51C 0.9800 .
Co1B N2B 2.010(4) .
Co1B N3B 2.011(4) .
Co1B N4B 2.046(4) .
Co1B O7B 2.112(3) .
Co1B N1B 2.239(4) .
Na1B O2M 2.313(4) .
Na1B O4B 2.421(4) .
Na1B O2B 2.600(4) .
Na1B H1OA 2.6207 .
S1B O2B 1.450(4) .
S1B O1B 1.457(4) .
S1B N2B 1.577(4) .
S1B C3B 1.808(5) .
S2B O4B 1.455(3) .
S2B O3B 1.455(4) .
S2B N3B 1.579(4) .
S2B C20B 1.815(5) .
S3B O6B 1.450(4) .
S3B O5B 1.471(4) .
S3B N4B 1.574(4) .
S3B C37B 1.813(5) .
O7B H1OB 0.9214 .
O7B H2OB 0.9149 .
N1B C35B 1.470(7) .
N1B C18B 1.487(6) .
N1B C1B 1.488(7) .
N2B C2B 1.476(6) .
N3B C19B 1.488(6) .
N4B C36B 1.479(6) .
C1B C2B 1.518(7) .
C1B H1BA 0.9900 .
C1B H1BB 0.9900 .
C2B H2BA 0.9900 .
C2B H2BB 0.9900 .
C3B C8B 1.401(7) .
C3B C4B 1.415(7) .
C4B C5B 1.393(7) .
C4B C9B 1.533(7) .
C5B C6B 1.390(8) .
C5B H5BA 0.9500 .
C6B C7B 1.381(8) .
C6B C12B 1.518(7) .
C7B C8B 1.411(8) .
C7B H7BA 0.9500 .
C8B C15B 1.533(7) .
C9B C10B 1.527(8) .
C9B C11B 1.538(7) .
C9B H9BA 1.0000 .
C10B H10D 0.9800 .
C10B H10E 0.9800 .
C10B H10F 0.9800 .
C11B H11D 0.9800 .
C11B H11E 0.9800 .
C11B H11F 0.9800 .
C12B C13B 1.537(8) .
C12B C14B 1.540(7) .
C12B H12B 1.0000 .
C13B H13D 0.9800 .
C13B H13E 0.9800 .
C13B H13F 0.9800 .
C14B H14D 0.9800 .
C14B H14E 0.9800 .
C14B H14F 0.9800 .
C15B C17B 1.537(8) .
C15B C16B 1.539(8) .
C15B H15C 1.0000 .
C16B H16G 0.9800 .
C16B H16H 0.9800 .
C16B H16I 0.9800 .
C17B H17G 0.9800 .
C17B H17H 0.9800 .
C17B H17I 0.9800 .
C18B C19B 1.524(7) .
C18B H18C 0.9900 .
C18B H18D 0.9900 .
C19B H19C 0.9900 .
C19B H19D 0.9900 .
C20B C25B 1.415(8) .
C20B C21B 1.423(8) .
C21B C22B 1.388(8) .
C21B C26B 1.532(9) .
C22B C23B 1.355(10) .
C22B H22B 0.9500 .
C23B C24B 1.398(10) .
C23B C29B 1.543(9) .
C24B C25B 1.400(8) .
C24B H24B 0.9500 .
C25B C32B 1.526(8) .
C26B C27B 1.527(8) .
C26B C28B 1.537(8) .
C26B H26B 1.0000 .
C27B H27D 0.9800 .
C27B H27E 0.9800 .
C27B H27F 0.9800 .
C28B H28D 0.9800 .
C28B H28E 0.9800 .
C28B H28F 0.9800 .
C29B C31D 1.18(4) .
C29B C30D 1.28(3) .
C29B C31B 1.452(15) .
C29B C30B 1.578(13) .
C29B H29C 1.0000 .
C29B H29D 1.0000 .
C30B H30D 0.9800 .
C30B H30E 0.9800 .
C30B H30F 0.9800 .
C31B H31D 0.9800 .
C31B H31E 0.9800 .
C31B H31F 0.9800 .
C30D H30G 0.9800 .
C30D H30H 0.9800 .
C30D H30I 0.9800 .
C31D H31G 0.9800 .
C31D H31H 0.9800 .
C31D H31I 0.9800 .
C32B C33B 1.516(8) .
C32B C34B 1.539(9) .
C32B H32B 1.0000 .
C33B H33D 0.9800 .
C33B H33E 0.9800 .
C33B H33F 0.9800 .
C34B H34D 0.9800 .
C34B H34E 0.9800 .
C34B H34F 0.9800 .
C35B C36B 1.527(7) .
C35B H35C 0.9900 .
C35B H35D 0.9900 .
C36B H36C 0.9900 .
C36B H36D 0.9900 .
C37B C38B 1.400(8) .
C37B C42B 1.415(7) .
C38B C39B 1.404(8) .
C38B C43B 1.538(8) .
C39B C40B 1.375(8) .
C39B H39B 0.9500 .
C40B C41B 1.393(9) .
C40B C46B 1.534(8) .
C41B C42B 1.399(8) .
C41B H41B 0.9500 .
C42B C49B 1.534(8) .
C43B C45B 1.531(8) .
C43B C44B 1.531(9) .
C43B H43C 1.0000 .
C44B H44G 0.9800 .
C44B H44H 0.9800 .
C44B H44I 0.9800 .
C45B H45G 0.9800 .
C45B H45H 0.9800 .
C45B H45I 0.9800 .
C46B C48B 1.407(12) .
C46B C47B 1.42(3) .
C46B C48D 1.466(18) .
C46B C47D 1.60(7) .
C46B H46C 1.0000 .
C46B H46D 1.0000 .
C47B H47D 0.9800 .
C47B H47E 0.9800 .
C47B H47F 0.9800 .
C48B H48D 0.9800 .
C48B H48E 0.9800 .
C48B H48F 0.9800 .
C47D H47G 0.9800 .
C47D H47H 0.9800 .
C47D H47I 0.9800 .
C48D H48G 0.9800 .
C48D H48H 0.9800 .
C48D H48I 0.9800 .
C49B C50B 1.520(8) .
C49B C51B 1.531(8) .
C49B H49B 1.0000 .
C50B H50D 0.9800 .
C50B H50E 0.9800 .
C50B H50F 0.9800 .
C51B H51D 0.9800 .
C51B H51E 0.9800 .
C51B H51F 0.9800 .
O2M C2M 1.421(7) .
O2M H2MD 0.9500 .
C2M H2MA 0.9800 .
C2M H2MB 0.9800 .
C2M H2MC 0.9800 .
O1M C1M 1.396(8) .
O1M H1MD 0.9500 .
C1M H1MA 0.9800 .
C1M H1MB 0.9800 .
C1M H1MC 0.9800 .
O1MA C1MA 1.412(8) .
O1MA H1M1 0.8400 .
C1MA H1M2 0.9800 .
C1MA H1M3 0.9800 .
C1MA H1M4 0.9800 .
O1MB C1MB 1.48(2) .
O1MB H1M5 0.8400 .
C1MB H1M6 0.9800 .
C1MB H1M7 0.9800 .
C1MB H1M8 0.9800 .
